data_1518369
loop_
_publ_author_name
'Kratzer, Andreas'
'Englert, Jan M.'
'Lungerich, Dominik'
'Heinemann, Frank W.'
'Jux, Norbert'
'Hirsch, Andreas'

_publ_section_title
;
 Synthesis and first X-ray structure of a
 hexa-peri-hexabenzocoronene-fullerene-dyad: a model for an
 inter-carbon-allotrope hybrid.
;
_journal_name_full 'Faraday discussions'
_journal_page_first 297
_journal_page_last 310
_journal_paper_doi 10.1039/c4fd00069b
_journal_volume 173
_journal_year 2014
_chemical_formula_moiety 'C125 H63 N, 4(C H Cl3)'
_chemical_formula_sum 'C129 H67 Cl12 N'
_chemical_formula_weight 2056.24
_chemical_name_systematic
; 
 ? 
;
_space_group_IT_number 14
_symmetry_cell_setting monoclinic
_symmetry_space_group_name_Hall '-P 2yn'
_symmetry_space_group_name_H-M 'P 1 21/n 1'
_atom_sites_solution_hydrogens geom
_atom_sites_solution_primary direct
_atom_sites_solution_secondary difmap
_audit_creation_method SHELXL-97
_cell_angle_alpha 90.00
_cell_angle_beta 95.660(3)
_cell_angle_gamma 90.00
_cell_formula_units_Z 4
_cell_length_a 17.6085(13)
_cell_length_b 14.6572(10)
_cell_length_c 36.079(3)
_cell_measurement_reflns_used 9787
_cell_measurement_temperature 100(2)
_cell_measurement_theta_max 67.88
_cell_measurement_theta_min 3.02
_cell_volume 9266.3(12)
_computing_cell_refinement 'Bruker SAINT'
_computing_data_collection 'Bruker APEX2'
_computing_data_reduction 'Bruker SAINT'
_computing_molecular_graphics 'SHELXTL 6.12 (Bruker AXS, 2002)'
_computing_publication_material 'SHELXTL 6.12 (Bruker AXS, 2002)'
_computing_structure_refinement 'SHELXTL 6.12 (Bruker AXS, 2002)'
_computing_structure_solution 'SHELXTL 6.12 (Bruker AXS, 2002)'
_diffrn_ambient_temperature 100(2)
_diffrn_detector_area_resol_mean 83.33
_diffrn_measured_fraction_theta_full 0.974
_diffrn_measured_fraction_theta_max 0.969
_diffrn_measurement_device_type 'Bruker Kappa APEX II'
_diffrn_measurement_method '\f and \w scans'
_diffrn_radiation_monochromator 'Quazar focussing montel optics'
_diffrn_radiation_source 'ImuS micro-focus tube'
_diffrn_radiation_type CuK\a
_diffrn_radiation_wavelength 1.54178
_diffrn_reflns_av_R_equivalents 0.0298
_diffrn_reflns_av_sigmaI/netI 0.0324
_diffrn_reflns_limit_h_max 20
_diffrn_reflns_limit_h_min -11
_diffrn_reflns_limit_k_max 17
_diffrn_reflns_limit_k_min -16
_diffrn_reflns_limit_l_max 42
_diffrn_reflns_limit_l_min -43
_diffrn_reflns_number 53663
_diffrn_reflns_theta_full 68.00
_diffrn_reflns_theta_max 68.35
_diffrn_reflns_theta_min 1.23
_exptl_absorpt_coefficient_mu 3.742
_exptl_absorpt_correction_T_max 0.753
_exptl_absorpt_correction_T_min 0.583
_exptl_absorpt_correction_type multi-scan
_exptl_absorpt_process_details 'SADABS, Bruker-AXS, 2008'
_exptl_crystal_colour 'red brown'
_exptl_crystal_density_diffrn 1.474
_exptl_crystal_density_method 'not measured'
_exptl_crystal_description block
_exptl_crystal_F_000 4208
_exptl_crystal_size_max 0.28
_exptl_crystal_size_mid 0.23
_exptl_crystal_size_min 0.13
_refine_diff_density_max 2.755
_refine_diff_density_min -1.175
_refine_diff_density_rms 0.122
_refine_ls_extinction_method none
_refine_ls_goodness_of_fit_ref 2.767
_refine_ls_hydrogen_treatment constr
_refine_ls_matrix_type fullcycle
_refine_ls_number_parameters 2118
_refine_ls_number_reflns 16625
_refine_ls_number_restraints 695
_refine_ls_restrained_S_all 3.074
_refine_ls_R_factor_all 0.1202
_refine_ls_R_factor_gt 0.1112
_refine_ls_shift/su_max 0.013
_refine_ls_shift/su_mean 0.002
_refine_ls_structure_factor_coef Fsqd
_refine_ls_weighting_details 'calc w=1/[\s^2^(Fo^2^)+(0.1000P)^2^+0.0000P] where P=(Fo^2^+2Fc^2^)/3'
_refine_ls_weighting_scheme calc
_refine_ls_wR_factor_gt 0.3260
_refine_ls_wR_factor_ref 0.3339
_reflns_number_gt 14465
_reflns_number_total 16625
_reflns_threshold_expression >2sigma(I)
_cod_data_source_file c4fd00069b1.cif
_cod_data_source_block ah1301
_cod_original_cell_volume 9266.2(11)
_cod_original_sg_symbol_Hall -P2yn
_cod_original_sg_symbol_H-M P2(1)/n
_cod_database_code 1518369

loop_
_symmetry_equiv_pos_as_xyz
'x, y, z'
'-x+1/2, y+1/2, -z+1/2'
'-x, -y, -z'
'x-1/2, -y-1/2, z-1/2'

loop_
_atom_site_label
_atom_site_type_symbol
_atom_site_fract_x
_atom_site_fract_y
_atom_site_fract_z
_atom_site_U_iso_or_equiv
_atom_site_adp_type
_atom_site_occupancy
_atom_site_symmetry_multiplicity
_atom_site_calc_flag
_atom_site_refinement_flags
_atom_site_disorder_assembly
_atom_site_disorder_group
N1 N 0.2020(5) 1.2864(4) 0.79742(15) 0.0453(18) Uani 0.516(3) 1 d P A 1
C1 C 0.2795(8) 0.8252(7) 0.9616(2) 0.057(4) Uani 0.516(3) 1 d P A 1
C2 C 0.2377(7) 0.7646(6) 0.9395(3) 0.053(3) Uani 0.516(3) 1 d P A 1
C3 C 0.1540(8) 0.7564(5) 0.9394(2) 0.058(3) Uani 0.516(3) 1 d P A 1
C4 C 0.1298(4) 0.8138(6) 0.9650(2) 0.0337(18) Uani 0.516(3) 1 d PU A 1
C5 C 0.1624(7) 0.8767(6) 0.98737(19) 0.058(3) Uani 0.516(3) 1 d P A 1
C6 C 0.2370(7) 0.8833(6) 0.9865(2) 0.056(3) Uani 0.516(3) 1 d P A 1
C7 C 0.2663(5) 0.9719(8) 0.9882(2) 0.047(3) Uani 0.516(3) 1 d P A 1
C8 C 0.3354(7) 0.9715(9) 0.9652(3) 0.069(4) Uani 0.516(3) 1 d P A 1
C9 C 0.3387(7) 0.8834(10) 0.9478(4) 0.071(4) Uani 0.516(3) 1 d P A 1
C10 C 0.3570(6) 0.8675(8) 0.9091(3) 0.053(3) Uani 0.516(3) 1 d P A 1
C11 C 0.3114(7) 0.8001(7) 0.8860(3) 0.057(4) Uani 0.516(3) 1 d P A 1
C12 C 0.2570(7) 0.7538(6) 0.8992(3) 0.055(4) Uani 0.516(3) 1 d P A 1
C13 C 0.1786(8) 0.7384(5) 0.8775(2) 0.059(3) Uani 0.516(3) 1 d P A 1
C14 C 0.1201(8) 0.7400(7) 0.9029(3) 0.061(4) Uani 0.516(3) 1 d P A 1
C15 C 0.0506(7) 0.7823(7) 0.8894(3) 0.060(3) Uani 0.516(3) 1 d P A 1
C16 C 0.0129(7) 0.8447(8) 0.9159(3) 0.061(4) Uani 0.516(3) 1 d P A 1
C17 C 0.0454(7) 0.8551(7) 0.9510(3) 0.065(3) Uani 0.516(3) 1 d P A 1
C18 C 0.0469(9) 0.9498(8) 0.9684(3) 0.072(5) Uani 0.516(3) 1 d P A 1
C19 C 0.1131(5) 0.9614(6) 0.9888(2) 0.038(2) Uani 0.516(3) 1 d PU A 1
C20 C 0.1578(4) 1.0463(5) 0.99096(19) 0.034(2) Uani 0.516(3) 1 d PU A 1
C21 C 0.2339(7) 1.0470(6) 0.9899(2) 0.057(3) Uani 0.516(3) 1 d P A 1
C22 C 0.2517(6) 1.1275(6) 0.9676(2) 0.052(3) Uani 0.516(3) 1 d P A 1
C23 C 0.3068(6) 1.1239(7) 0.9441(3) 0.050(3) Uani 0.516(3) 1 d P A 1
C24 C 0.3511(6) 1.0423(7) 0.9428(3) 0.052(3) Uani 0.516(3) 1 d P A 1
C25 C 0.3701(5) 1.0318(7) 0.9026(2) 0.049(3) Uani 0.516(3) 1 d P A 1
C26 C 0.3701(5) 0.9451(8) 0.8868(3) 0.051(3) Uani 0.516(3) 1 d P A 1
C27 C 0.3371(11) 0.9280(13) 0.8515(5) 0.056(6) Uani 0.516(3) 1 d P A 1
C28 C 0.2984(5) 0.8388(6) 0.8495(2) 0.046(2) Uani 0.516(3) 1 d P A 1
C29 C 0.2285(5) 0.8271(5) 0.8275(2) 0.0401(18) Uani 0.516(3) 1 d P A 1
C30 C 0.1599(5) 0.7836(4) 0.8398(2) 0.035(2) Uani 0.516(3) 1 d P A 1
C31 C 0.0981(6) 0.8171(5) 0.8298(2) 0.051(2) Uani 0.516(3) 1 d P A 1
C32 C 0.0395(6) 0.8204(6) 0.8533(3) 0.051(3) Uani 0.516(3) 1 d P A 1
C33 C -0.0054(6) 0.9023(9) 0.8556(3) 0.058(3) Uani 0.516(3) 1 d P A 1
C34 C -0.0242(6) 0.9215(11) 0.8917(3) 0.068(4) Uani 0.516(3) 1 d P A 1
C35 C -0.0218(6) 1.0083(9) 0.9096(3) 0.061(3) Uani 0.516(3) 1 d P A 1
C36 C 0.0076(5) 1.0307(8) 0.9430(3) 0.046(2) Uani 0.516(3) 1 d P A 1
C37 C 0.0520(7) 1.1066(6) 0.9484(3) 0.058(4) Uani 0.516(3) 1 d P A 1
C38 C 0.1143(7) 1.1179(5) 0.9683(2) 0.051(3) Uani 0.516(3) 1 d P A 1
C39 C 0.1698(4) 1.1740(6) 0.9528(2) 0.0357(19) Uani 0.516(3) 1 d P A 1
C40 C 0.1672(7) 1.2066(5) 0.9190(2) 0.050(2) Uani 0.516(3) 1 d P A 1
C41 C 0.2275(5) 1.2074(5) 0.89587(16) 0.035(2) Uani 0.516(3) 1 d P A 1
C42 C 0.2946(6) 1.1637(6) 0.9075(2) 0.049(3) Uani 0.516(3) 1 d P A 1
C43 C 0.3345(6) 1.1034(7) 0.8819(2) 0.040(3) Uani 0.516(3) 1 d P A 1
C44 C 0.3018(4) 1.0901(5) 0.84527(17) 0.0324(15) Uani 0.516(3) 1 d P A 1
C45 C 0.3008(4) 1.0006(5) 0.83014(18) 0.0283(15) Uani 0.516(3) 1 d P A 1
C46 C 0.2313(4) 0.9865(4) 0.80741(17) 0.0214(15) Uani 0.516(3) 1 d PU A 1
C47 C 0.1924(4) 0.9021(4) 0.80744(17) 0.0265(17) Uani 0.516(3) 1 d P A 1
C48 C 0.1133(6) 0.8980(5) 0.8067(2) 0.040(2) Uani 0.516(3) 1 d P A 1
C49 C 0.0687(10) 0.9814(14) 0.8105(4) 0.066(6) Uani 0.516(3) 1 d P A 1
C50 C 0.0101(5) 0.9760(7) 0.8343(3) 0.046(2) Uani 0.516(3) 1 d P A 1
C51 C 0.0091(5) 1.0692(8) 0.8503(3) 0.050(2) Uani 0.516(3) 1 d P A 1
C52 C -0.0067(5) 1.0801(8) 0.8878(3) 0.055(3) Uani 0.516(3) 1 d P A 1
C53 C 0.0389(6) 1.1461(6) 0.9103(3) 0.057(3) Uani 0.516(3) 1 d P A 1
C54 C 0.0960(6) 1.1947(5) 0.8961(2) 0.047(3) Uani 0.516(3) 1 d P A 1
C55 C 0.1133(5) 1.1853(5) 0.8586(2) 0.036(2) Uani 0.516(3) 1 d P A 1
C56 C 0.0683(5) 1.1226(6) 0.8361(2) 0.0381(17) Uani 0.516(3) 1 d P A 1
C57 C 0.1089(4) 1.0663(5) 0.81061(18) 0.0328(16) Uani 0.516(3) 1 d P A 1
C58 C 0.1864(4) 1.0707(4) 0.80938(15) 0.0255(14) Uani 0.516(3) 1 d P A 1
C59 C 0.2381(2) 1.1489(2) 0.82624(8) 0.0288(7) Uani 1 1 d . . .
C60 C 0.1956(5) 1.2102(4) 0.85496(18) 0.0373(18) Uani 0.516(3) 1 d P A 1
C61 C 0.2012(7) 1.3066(5) 0.8369(2) 0.058(3) Uani 0.516(3) 1 d P A 1
H61A H 0.1566 1.3448 0.8414 0.069 Uiso 0.516(3) 1 calc PR A 1
H61B H 0.2485 1.3384 0.8468 0.069 Uiso 0.516(3) 1 calc PR A 1
C62 C 0.2195(8) 1.3675(5) 0.7761(2) 0.071(4) Uani 0.516(3) 1 d P A 1
H62A H 0.1785 1.4124 0.7770 0.106 Uiso 0.516(3) 1 calc PR A 1
H62B H 0.2241 1.3503 0.7502 0.106 Uiso 0.516(3) 1 calc PR A 1
H62C H 0.2678 1.3941 0.7869 0.106 Uiso 0.516(3) 1 calc PR A 1
N1A N 0.3314(4) 1.2641(4) 0.81453(16) 0.0367(15) Uani 0.484(3) 1 d P A 2
C1A C 0.0272(7) 0.9387(6) 0.9533(3) 0.057(4) Uani 0.484(3) 1 d P A 2
C2A C 0.0820(8) 0.9051(7) 0.9739(3) 0.061(3) Uani 0.484(3) 1 d P A 2
C3A C 0.1059(4) 0.8199(6) 0.9616(2) 0.0339(19) Uani 0.484(3) 1 d PU A 2
C4A C 0.0966(7) 0.7777(5) 0.9297(2) 0.049(2) Uani 0.484(3) 1 d P A 2
C5A C 0.0317(6) 0.8159(6) 0.9063(2) 0.045(3) Uani 0.484(3) 1 d P A 2
C6A C -0.0034(6) 0.8954(8) 0.9150(3) 0.057(3) Uani 0.484(3) 1 d P A 2
C7A C -0.0228(7) 0.9688(10) 0.8875(4) 0.072(4) Uani 0.484(3) 1 d P A 2
C8A C -0.0109(6) 1.0514(7) 0.9044(4) 0.058(3) Uani 0.484(3) 1 d P A 2
C9A C 0.0249(8) 1.0232(14) 0.9499(3) 0.077(6) Uani 0.484(3) 1 d P A 2
C10A C 0.0731(11) 1.0927(7) 0.9636(4) 0.074(6) Uani 0.484(3) 1 d P A 2
C11A C 0.1307(5) 1.0530(9) 0.9869(2) 0.052(3) Uani 0.484(3) 1 d P A 2
C12A C 0.1442(6) 0.9606(7) 0.9935(2) 0.041(2) Uani 0.484(3) 1 d PU A 2
C13A C 0.2117(9) 0.9204(8) 0.9926(3) 0.067(4) Uani 0.484(3) 1 d P A 2
C14A C 0.2005(8) 0.8293(6) 0.9749(2) 0.059(3) Uani 0.484(3) 1 d P A 2
C15A C 0.2573(8) 0.7996(8) 0.9531(3) 0.055(4) Uani 0.484(3) 1 d P A 2
C16A C 0.2309(7) 0.7498(5) 0.9156(4) 0.061(3) Uani 0.484(3) 1 d P A 2
C17A C 0.1518(7) 0.7428(6) 0.9059(3) 0.053(3) Uani 0.484(3) 1 d P A 2
C18A C 0.1235(7) 0.7574(5) 0.8683(2) 0.047(2) Uani 0.484(3) 1 d P A 2
C19A C 0.0498(6) 0.8010(6) 0.8672(3) 0.045(3) Uani 0.484(3) 1 d P A 2
C20A C 0.0293(6) 0.8658(8) 0.8424(3) 0.048(2) Uani 0.484(3) 1 d P A 2
C21A C -0.0083(5) 0.9499(8) 0.8514(3) 0.049(3) Uani 0.484(3) 1 d P A 2
C22A C 0.0197(5) 1.0243(7) 0.8316(2) 0.042(2) Uani 0.484(3) 1 d P A 2
C23A C 0.0326(6) 1.1104(7) 0.8482(3) 0.049(3) Uani 0.484(3) 1 d P A 2
C24A C 0.0176(6) 1.1221(7) 0.8867(3) 0.050(3) Uani 0.484(3) 1 d P A 2
C25A C 0.0751(6) 1.1832(5) 0.9044(3) 0.044(3) Uani 0.484(3) 1 d P A 2
C26A C 0.1046(8) 1.1695(6) 0.9427(3) 0.063(3) Uani 0.484(3) 1 d P A 2
C27A C 0.1947(5) 1.1740(6) 0.9565(2) 0.038(2) Uani 0.484(3) 1 d P A 2
C28A C 0.2063(10) 1.1080(7) 0.9811(2) 0.076(4) Uani 0.484(3) 1 d P A 2
C29A C 0.2743(9) 1.0638(7) 0.9820(2) 0.064(3) Uani 0.484(3) 1 d P A 2
C30A C 0.2887(5) 0.9660(7) 0.9873(2) 0.036(2) Uani 0.484(3) 1 d PU A 2
C31A C 0.3373(7) 0.9375(7) 0.9622(2) 0.051(3) Uani 0.484(3) 1 d P A 2
C32A C 0.3235(7) 0.8497(7) 0.9472(3) 0.051(3) Uani 0.484(3) 1 d P A 2
C33A C 0.3388(6) 0.8368(6) 0.9094(3) 0.045(3) Uani 0.484(3) 1 d P A 2
C34A C 0.2829(8) 0.7765(8) 0.8897(3) 0.059(4) Uani 0.484(3) 1 d P A 2
C35A C 0.2533(7) 0.7892(6) 0.8538(3) 0.057(3) Uani 0.484(3) 1 d P A 2
C36A C 0.1803(5) 0.7723(5) 0.8450(2) 0.031(2) Uani 0.484(3) 1 d P A 2
C37A C 0.1520(6) 0.8501(6) 0.8149(2) 0.049(3) Uani 0.484(3) 1 d P A 2
C38A C 0.0845(7) 0.8921(7) 0.8144(2) 0.048(3) Uani 0.484(3) 1 d P A 2
C39A C 0.0758(7) 0.9857(9) 0.8085(3) 0.032(3) Uani 0.484(3) 1 d P A 2
C40A C 0.1438(6) 1.0440(6) 0.80418(19) 0.0370(19) Uani 0.484(3) 1 d P A 2
C41A C 0.1557(4) 1.1301(5) 0.82098(18) 0.0317(16) Uani 0.484(3) 1 d P A 2
C42A C 0.1016(5) 1.1626(6) 0.8434(3) 0.033(2) Uani 0.484(3) 1 d P A 2
C43A C 0.1282(6) 1.2092(5) 0.8776(3) 0.041(2) Uani 0.484(3) 1 d P A 2
C44A C 0.2041(5) 1.2184(6) 0.8877(2) 0.036(2) Uani 0.484(3) 1 d P A 2
C45A C 0.2312(8) 1.2019(6) 0.9271(2) 0.056(3) Uani 0.484(3) 1 d P A 2
C46A C 0.3045(6) 1.1549(6) 0.9287(3) 0.044(2) Uani 0.484(3) 1 d P A 2
C47A C 0.3262(7) 1.0883(8) 0.9535(3) 0.053(3) Uani 0.484(3) 1 d P A 2
C48A C 0.3633(6) 1.0068(8) 0.9420(3) 0.048(3) Uani 0.484(3) 1 d P A 2
C49A C 0.3757(5) 0.9965(7) 0.9077(3) 0.049(3) Uani 0.484(3) 1 d P A 2
C50A C 0.3661(5) 0.9108(7) 0.8905(3) 0.048(3) Uani 0.484(3) 1 d P A 2
C51A C 0.3350(10) 0.9227(9) 0.8497(4) 0.035(4) Uani 0.484(3) 1 d P A 2
C52A C 0.2819(6) 0.8630(6) 0.8336(3) 0.044(2) Uani 0.484(3) 1 d P A 2
C53A C 0.2208(5) 0.9034(5) 0.8080(2) 0.036(2) Uani 0.484(3) 1 d P A 2
C54A C 0.2127(4) 0.9993(5) 0.8047(2) 0.0254(17) Uani 0.484(3) 1 d P A 2
C55A C 0.2734(4) 1.0550(5) 0.82134(18) 0.0303(16) Uani 0.484(3) 1 d P A 2
C56A C 0.3314(5) 1.0217(5) 0.8438(2) 0.0371(19) Uani 0.484(3) 1 d P A 2
C57A C 0.3580(6) 1.0644(7) 0.8806(3) 0.046(3) Uani 0.484(3) 1 d P A 2
C58A C 0.3229(5) 1.1448(6) 0.8900(3) 0.039(2) Uani 0.484(3) 1 d P A 2
C60A C 0.2688(5) 1.2001(5) 0.86408(19) 0.0342(17) Uani 0.484(3) 1 d P A 2
C61A C 0.3066(5) 1.2889(5) 0.85061(19) 0.0379(18) Uani 0.484(3) 1 d P A 2
H61C H 0.2694 1.3396 0.8480 0.045 Uiso 0.484(3) 1 calc PR A 2
H61D H 0.3506 1.3072 0.8682 0.045 Uiso 0.484(3) 1 calc PR A 2
C62A C 0.3550(6) 1.3462(5) 0.7950(2) 0.0417(19) Uani 0.484(3) 1 d P A 2
H62D H 0.3991 1.3740 0.8093 0.063 Uiso 0.484(3) 1 calc PR A 2
H62E H 0.3127 1.3900 0.7924 0.063 Uiso 0.484(3) 1 calc PR A 2
H62F H 0.3687 1.3291 0.7702 0.063 Uiso 0.484(3) 1 calc PR A 2
C63 C 0.2631(2) 1.2193(2) 0.79690(9) 0.0344(8) Uani 1 1 d . A .
H63A H 0.3127 1.2479 0.8066 0.041 Uiso 0.516(3) 1 calc PR A 1
H63B H 0.2222 1.2667 0.7934 0.041 Uiso 0.484(3) 1 calc PR A 2
C64 C 0.2707(2) 1.1772(2) 0.75907(9) 0.0296(7) Uani 1 1 d . . .
C65 C 0.3416(2) 1.1560(2) 0.74816(8) 0.0288(7) Uani 1 1 d . A .
H65A H 0.3862 1.1695 0.7643 0.035 Uiso 1 1 calc R . .
C66 C 0.3485(2) 1.1149(2) 0.71361(8) 0.0263(6) Uani 1 1 d . . .
C67 C 0.4233(2) 1.1000(2) 0.69991(8) 0.0280(6) Uani 1 1 d . A .
C68 C 0.4901(2) 1.1364(2) 0.71820(9) 0.0316(7) Uani 1 1 d . . .
H68A H 0.4868 1.1706 0.7404 0.038 Uiso 1 1 calc R A .
C69 C 0.5610(2) 1.1247(2) 0.70526(9) 0.0332(7) Uani 1 1 d . A .
C70 C 0.5648(2) 1.0691(2) 0.67409(9) 0.0319(7) Uani 1 1 d . . .
H70A H 0.6133 1.0566 0.6658 0.038 Uiso 1 1 calc R A .
C71 C 0.5002(2) 1.0313(2) 0.65471(9) 0.0282(6) Uani 1 1 d . A .
C72 C 0.50485(19) 0.9747(2) 0.62134(9) 0.0276(6) Uani 1 1 d . . .
C73 C 0.5747(2) 0.9374(2) 0.61273(9) 0.0300(6) Uani 1 1 d . A .
H73A H 0.6190 0.9452 0.6297 0.036 Uiso 1 1 calc R . .
C74 C 0.5801(2) 0.8898(2) 0.58021(9) 0.0310(7) Uani 1 1 d . . .
C75 C 0.5150(2) 0.8799(2) 0.55549(9) 0.0299(7) Uani 1 1 d . A .
H75A H 0.5188 0.8494 0.5325 0.036 Uiso 1 1 calc R . .
C76 C 0.44400(19) 0.9133(2) 0.56334(8) 0.0267(6) Uani 1 1 d . . .
C77 C 0.43839(19) 0.9578(2) 0.59777(8) 0.0255(6) Uani 1 1 d . A .
C78 C 0.36440(19) 0.9822(2) 0.60885(8) 0.0256(6) Uani 1 1 d . . .
C79 C 0.35905(19) 1.0248(2) 0.64378(8) 0.0255(6) Uani 1 1 d . A .
C80 C 0.42762(19) 1.0508(2) 0.66639(8) 0.0255(6) Uani 1 1 d . . .
C81 C 0.28654(19) 1.0443(2) 0.65560(8) 0.0247(6) Uani 1 1 d . . .
C82 C 0.28124(19) 1.0888(2) 0.69097(8) 0.0255(6) Uani 1 1 d . A .
C83 C 0.2093(2) 1.1084(2) 0.70312(8) 0.0276(6) Uani 1 1 d . . .
C84 C 0.2052(2) 1.1564(2) 0.73623(9) 0.0294(7) Uani 1 1 d . A .
H84A H 0.1569 1.1750 0.7432 0.035 Uiso 1 1 calc R . .
C85 C 0.1399(2) 1.0761(2) 0.68108(8) 0.0276(6) Uani 1 1 d . A .
C86 C 0.14568(19) 1.0341(2) 0.64605(8) 0.0272(6) Uani 1 1 d . . .
C87 C 0.21948(19) 1.0200(2) 0.63291(8) 0.0252(6) Uani 1 1 d . A .
C88 C 0.22491(19) 0.9776(2) 0.59802(8) 0.0260(6) Uani 1 1 d . . .
C89 C 0.29769(19) 0.9600(2) 0.58597(8) 0.0248(6) Uani 1 1 d . A .
C90 C 0.30309(19) 0.9181(2) 0.55002(8) 0.0264(6) Uani 1 1 d . . .
C91 C 0.3751(2) 0.8994(2) 0.53763(8) 0.0261(6) Uani 1 1 d . A .
C92 C 0.3786(2) 0.8668(2) 0.50135(8) 0.0291(6) Uani 1 1 d . . .
H92A H 0.4271 0.8565 0.4927 0.035 Uiso 1 1 calc R A .
C93 C 0.3135(2) 0.8489(2) 0.47757(9) 0.0302(7) Uani 1 1 d . A .
C94 C 0.2433(2) 0.8613(2) 0.49089(9) 0.0323(7) Uani 1 1 d . . .
H94A H 0.1984 0.8469 0.4752 0.039 Uiso 1 1 calc R A .
C95 C 0.2365(2) 0.8946(2) 0.52691(9) 0.0307(7) Uani 1 1 d . A .
C96 C 0.1621(2) 0.9039(3) 0.54113(10) 0.0351(7) Uani 1 1 d . . .
C97 C 0.0965(3) 0.8688(4) 0.52204(11) 0.0493(10) Uani 1 1 d . A .
H97A H 0.1002 0.8398 0.4987 0.059 Uiso 1 1 calc R . .
C98 C 0.0253(3) 0.8743(4) 0.53558(12) 0.0529(11) Uani 1 1 d . . .
C99 C 0.0206(2) 0.9188(3) 0.56915(11) 0.0436(9) Uani 1 1 d . A .
H99A H -0.0278 0.9242 0.5786 0.052 Uiso 1 1 calc R . .
C100 C 0.0848(2) 0.9561(2) 0.58963(9) 0.0326(7) Uani 1 1 d . . .
C101 C 0.1567(2) 0.9471(2) 0.57629(9) 0.0293(7) Uani 1 1 d . A .
C102 C 0.0786(2) 1.0008(2) 0.62556(9) 0.0307(7) Uani 1 1 d . A .
C103 C 0.0085(2) 1.0097(3) 0.64036(9) 0.0344(7) Uani 1 1 d . . .
H10A H -0.0364 0.9890 0.6261 0.041 Uiso 1 1 calc R A .
C104 C 0.0021(2) 1.0479(3) 0.67520(10) 0.0350(7) Uani 1 1 d . A .
C105 C 0.0685(2) 1.0816(2) 0.69475(9) 0.0320(7) Uani 1 1 d . . .
H10B H 0.0650 1.1095 0.7183 0.038 Uiso 1 1 calc R A .
C106 C 0.6332(2) 1.1722(3) 0.72342(10) 0.0410(8) Uani 1 1 d D . .
C107 C 0.6153(4) 1.2481(6) 0.7498(2) 0.085(3) Uani 0.898(8) 1 d PDU A 1
H10C H 0.5822 1.2933 0.7363 0.128 Uiso 0.898(8) 1 calc PR A 1
H10D H 0.6629 1.2775 0.7600 0.128 Uiso 0.898(8) 1 calc PR A 1
H10E H 0.5893 1.2226 0.7703 0.128 Uiso 0.898(8) 1 calc PR A 1
C108 C 0.6869(3) 1.0995(4) 0.74304(16) 0.0622(15) Uani 0.898(8) 1 d PDU A 1
H10F H 0.6955 1.0506 0.7254 0.093 Uiso 0.898(8) 1 calc PR A 1
H10G H 0.6634 1.0741 0.7643 0.093 Uiso 0.898(8) 1 calc PR A 1
H10H H 0.7357 1.1279 0.7518 0.093 Uiso 0.898(8) 1 calc PR A 1
C109 C 0.6769(3) 1.2162(4) 0.69323(14) 0.0545(13) Uani 0.898(8) 1 d PDU A 1
H10I H 0.6445 1.2620 0.6797 0.082 Uiso 0.898(8) 1 calc PR A 1
H10J H 0.6908 1.1691 0.6758 0.082 Uiso 0.898(8) 1 calc PR A 1
H10K H 0.7232 1.2455 0.7049 0.082 Uiso 0.898(8) 1 calc PR A 1
C147 C 0.6291(18) 1.181(3) 0.7659(4) 0.069(9) Uani 0.102(8) 1 d PDU A 2
H14A H 0.6026 1.1281 0.7750 0.104 Uiso 0.102(8) 1 calc PR A 2
H14B H 0.6013 1.2369 0.7711 0.104 Uiso 0.102(8) 1 calc PR A 2
H14C H 0.6809 1.1843 0.7786 0.104 Uiso 0.102(8) 1 calc PR A 2
C148 C 0.7119(13) 1.136(3) 0.7162(10) 0.065(8) Uani 0.102(8) 1 d PDU A 2
H14D H 0.7514 1.1677 0.7323 0.097 Uiso 0.102(8) 1 calc PR A 2
H14E H 0.7202 1.1459 0.6900 0.097 Uiso 0.102(8) 1 calc PR A 2
H14F H 0.7146 1.0702 0.7216 0.097 Uiso 0.102(8) 1 calc PR A 2
C149 C 0.623(3) 1.2689(15) 0.7063(11) 0.078(8) Uani 0.102(8) 1 d PDU A 2
H14G H 0.6351 1.2674 0.6803 0.117 Uiso 0.102(8) 1 calc PR A 2
H14H H 0.6575 1.3115 0.7205 0.117 Uiso 0.102(8) 1 calc PR A 2
H14I H 0.5701 1.2889 0.7072 0.117 Uiso 0.102(8) 1 calc PR A 2
C110 C 0.6546(2) 0.8452(3) 0.57017(10) 0.0342(7) Uani 1 1 d . A .
C111 C 0.7218(2) 0.8623(3) 0.59985(12) 0.0439(9) Uani 1 1 d D . .
H11A H 0.7093 0.8383 0.6239 0.066 Uiso 1 1 calc R A .
H11B H 0.7314 0.9281 0.6021 0.066 Uiso 1 1 calc R . .
H11C H 0.7674 0.8316 0.5926 0.066 Uiso 1 1 calc R . .
C112 C 0.6746(2) 0.8835(3) 0.53231(11) 0.0413(8) Uani 1 1 d D . .
H11D H 0.6324 0.8714 0.5132 0.062 Uiso 1 1 calc R A .
H11E H 0.7211 0.8539 0.5254 0.062 Uiso 1 1 calc R . .
H11F H 0.6831 0.9495 0.5345 0.062 Uiso 1 1 calc R . .
C113 C 0.6430(2) 0.7421(3) 0.56702(11) 0.0382(8) Uani 1 1 d D . .
H11G H 0.6030 0.7287 0.5469 0.057 Uiso 1 1 calc R A .
H11H H 0.6279 0.7183 0.5906 0.057 Uiso 1 1 calc R . .
H11I H 0.6908 0.7131 0.5615 0.057 Uiso 1 1 calc R . .
C114 C 0.3187(2) 0.8137(2) 0.43762(9) 0.0331(7) Uani 1 1 d . . .
C115 C 0.3940(3) 0.8438(3) 0.42315(10) 0.0422(9) Uani 1 1 d . A .
H11J H 0.3925 0.8300 0.3965 0.063 Uiso 1 1 calc R . .
H11K H 0.4366 0.8109 0.4367 0.063 Uiso 1 1 calc R . .
H11L H 0.4010 0.9095 0.4270 0.063 Uiso 1 1 calc R . .
C116 C 0.3158(3) 0.7093(3) 0.43744(10) 0.0462(10) Uani 1 1 d . A .
H11M H 0.3168 0.6870 0.4119 0.069 Uiso 1 1 calc R . .
H11N H 0.2687 0.6889 0.4472 0.069 Uiso 1 1 calc R . .
H11O H 0.3599 0.6852 0.4531 0.069 Uiso 1 1 calc R . .
C117 C 0.2529(3) 0.8520(4) 0.41117(10) 0.0608(14) Uani 1 1 d . A .
H11P H 0.2571 0.8292 0.3859 0.091 Uiso 1 1 calc R . .
H11Q H 0.2554 0.9188 0.4112 0.091 Uiso 1 1 calc R . .
H11R H 0.2042 0.8324 0.4195 0.091 Uiso 1 1 calc R . .
C118 C -0.0395(4) 0.8150(5) 0.51642(19) 0.0418(17) Uani 0.631(8) 1 d PU A 1
C119 C -0.0224(5) 0.7133(5) 0.5183(2) 0.058(2) Uani 0.631(8) 1 d PU A 1
H11S H 0.0247 0.7009 0.5068 0.086 Uiso 0.631(8) 1 calc PR A 1
H11T H -0.0648 0.6797 0.5049 0.086 Uiso 0.631(8) 1 calc PR A 1
H11U H -0.0162 0.6937 0.5444 0.086 Uiso 0.631(8) 1 calc PR A 1
C120 C -0.0450(6) 0.8437(8) 0.4707(2) 0.052(2) Uani 0.631(8) 1 d PU A 1
H12A H 0.0046 0.8335 0.4613 0.079 Uiso 0.631(8) 1 calc PR A 1
H12B H -0.0590 0.9082 0.4678 0.079 Uiso 0.631(8) 1 calc PR A 1
H12C H -0.0838 0.8059 0.4567 0.079 Uiso 0.631(8) 1 calc PR A 1
C121 C -0.1131(4) 0.8291(7) 0.5345(2) 0.057(2) Uani 0.631(8) 1 d PU A 1
H12D H -0.1265 0.8940 0.5338 0.085 Uiso 0.631(8) 1 calc PR A 1
H12E H -0.1060 0.8085 0.5605 0.085 Uiso 0.631(8) 1 calc PR A 1
H12F H -0.1542 0.7940 0.5209 0.085 Uiso 0.631(8) 1 calc PR A 1
C158 C -0.0537(8) 0.8509(11) 0.5113(4) 0.052(3) Uani 0.369(8) 1 d PU A 2
C159 C -0.0671(9) 0.7575(12) 0.5268(4) 0.064(3) Uani 0.369(8) 1 d PU A 2
H15A H -0.0675 0.7615 0.5539 0.096 Uiso 0.369(8) 1 calc PR A 2
H15B H -0.0261 0.7163 0.5209 0.096 Uiso 0.369(8) 1 calc PR A 2
H15C H -0.1162 0.7339 0.5158 0.096 Uiso 0.369(8) 1 calc PR A 2
C160 C -0.0522(8) 0.8511(11) 0.4771(3) 0.039(3) Uani 0.369(8) 1 d PU A 2
H16A H -0.0434 0.9133 0.4686 0.059 Uiso 0.369(8) 1 calc PR A 2
H16B H -0.1011 0.8287 0.4652 0.059 Uiso 0.369(8) 1 calc PR A 2
H16C H -0.0109 0.8113 0.4705 0.059 Uiso 0.369(8) 1 calc PR A 2
C161 C -0.1208(7) 0.9164(13) 0.5161(4) 0.068(4) Uani 0.369(8) 1 d PU A 2
H16D H -0.1283 0.9214 0.5426 0.102 Uiso 0.369(8) 1 calc PR A 2
H16E H -0.1674 0.8926 0.5023 0.102 Uiso 0.369(8) 1 calc PR A 2
H16F H -0.1093 0.9768 0.5064 0.102 Uiso 0.369(8) 1 calc PR A 2
C122 C -0.0744(2) 1.0507(3) 0.69247(11) 0.0460(9) Uani 1 1 d DU . .
C123 C -0.1390(6) 0.9986(8) 0.6694(3) 0.046(3) Uani 0.366(13) 1 d PDU A 1
H12G H -0.1861 1.0032 0.6817 0.069 Uiso 0.366(13) 1 calc PR A 1
H12H H -0.1247 0.9342 0.6675 0.069 Uiso 0.366(13) 1 calc PR A 1
H12I H -0.1472 1.0252 0.6444 0.069 Uiso 0.366(13) 1 calc PR A 1
C124 C -0.0975(9) 1.1535(6) 0.6918(5) 0.081(5) Uani 0.366(13) 1 d PDU A 1
H12J H -0.1464 1.1605 0.7023 0.121 Uiso 0.366(13) 1 calc PR A 1
H12K H -0.1024 1.1757 0.6660 0.121 Uiso 0.366(13) 1 calc PR A 1
H12L H -0.0583 1.1889 0.7066 0.121 Uiso 0.366(13) 1 calc PR A 1
C125 C -0.0691(8) 1.0175(11) 0.7327(2) 0.075(5) Uani 0.366(13) 1 d PDU A 1
H12M H -0.1197 1.0205 0.7418 0.112 Uiso 0.366(13) 1 calc PR A 1
H12N H -0.0336 1.0563 0.7482 0.112 Uiso 0.366(13) 1 calc PR A 1
H12O H -0.0508 0.9543 0.7340 0.112 Uiso 0.366(13) 1 calc PR A 1
C163 C -0.1412(4) 1.0292(6) 0.66445(19) 0.063(3) Uani 0.634(13) 1 d PDU A 2
H16G H -0.1341 0.9689 0.6536 0.094 Uiso 0.634(13) 1 calc PR A 2
H16H H -0.1448 1.0753 0.6447 0.094 Uiso 0.634(13) 1 calc PR A 2
H16I H -0.1883 1.0294 0.6768 0.094 Uiso 0.634(13) 1 calc PR A 2
C164 C -0.0862(6) 1.1421(5) 0.7120(3) 0.084(4) Uani 0.634(13) 1 d PDU A 2
H16J H -0.0414 1.1555 0.7295 0.126 Uiso 0.634(13) 1 calc PR A 2
H16K H -0.1315 1.1383 0.7256 0.126 Uiso 0.634(13) 1 calc PR A 2
H16L H -0.0931 1.1908 0.6934 0.126 Uiso 0.634(13) 1 calc PR A 2
C165 C -0.0679(4) 0.9754(6) 0.7235(2) 0.066(3) Uani 0.634(13) 1 d PDU A 2
H16M H -0.0259 0.9905 0.7423 0.099 Uiso 0.634(13) 1 calc PR A 2
H16N H -0.0581 0.9162 0.7123 0.099 Uiso 0.634(13) 1 calc PR A 2
H16O H -0.1158 0.9725 0.7352 0.099 Uiso 0.634(13) 1 calc PR A 2
C200 C 0.9791(4) 1.6689(5) 0.64110(19) 0.0797(18) Uani 1 1 d D . .
H20A H 1.0025 1.6530 0.6178 0.096 Uiso 0.567(4) 1 calc PR B 1
H20B H 1.0338 1.6776 0.6368 0.096 Uiso 0.433(4) 1 calc PR B 2
Cl1 Cl 0.99150(17) 1.58008(18) 0.67044(7) 0.0671(8) Uani 0.567(4) 1 d PDU B 1
Cl2 Cl 0.8812(2) 1.6960(4) 0.62872(13) 0.1180(13) Uani 0.567(4) 1 d PDU B 1
Cl3 Cl 1.0210(2) 1.7732(2) 0.65897(13) 0.1036(12) Uani 0.567(4) 1 d PDU B 1
Cl1A Cl 0.9791(2) 1.5910(2) 0.68182(9) 0.0675(10) Uani 0.433(4) 1 d PU B 2
Cl2A Cl 0.9393(4) 1.6067(3) 0.60412(11) 0.1019(15) Uani 0.433(4) 1 d P B 2
Cl3A Cl 0.9476(3) 1.7689(3) 0.65131(11) 0.0881(12) Uani 0.433(4) 1 d PU B 2
C201 C 0.9388(12) 1.4114(10) 0.5724(4) 0.082(6) Uani 0.325(4) 1 d PDU C 1
H201 H 0.9932 1.3955 0.5698 0.098 Uiso 0.325(4) 1 calc PR C 1
Cl4 Cl 0.9295(10) 1.3836(11) 0.6176(4) 0.206(6) Uani 0.325(4) 1 d PDU C 1
Cl5 Cl 0.9345(6) 1.5231(7) 0.5597(3) 0.154(4) Uani 0.325(4) 1 d PD C 1
Cl6 Cl 0.8884(8) 1.3439(7) 0.5368(3) 0.163(4) Uani 0.325(4) 1 d PD C 1
C211 C 0.9440(4) 1.3532(5) 0.61178(18) 0.0531(17) Uani 0.675(4) 1 d PD C 2
H211 H 0.9838 1.3981 0.6215 0.064 Uiso 0.675(4) 1 calc PR C 2
Cl4A Cl 0.86554(13) 1.35925(16) 0.63826(7) 0.0750(7) Uani 0.675(4) 1 d PD C 2
Cl5A Cl 0.9180(2) 1.3738(3) 0.56494(8) 0.1002(10) Uani 0.675(4) 1 d PD C 2
Cl6A Cl 0.98207(15) 1.23917(16) 0.61649(8) 0.0806(8) Uani 0.675(4) 1 d PD C 2
C202 C 0.7543(7) 2.0363(7) 0.8544(3) 0.096(2) Uani 0.686(4) 1 d PDU D 1
H202 H 0.6985 2.0460 0.8477 0.115 Uiso 0.686(4) 1 calc PR D 1
Cl7 Cl 0.77447(14) 2.02223(13) 0.90324(7) 0.0724(7) Uani 0.686(4) 1 d PDU D 1
Cl8 Cl 0.7884(2) 1.9455(3) 0.82774(11) 0.1080(12) Uani 0.686(4) 1 d PDU D 1
Cl9 Cl 0.8084(2) 2.1281(3) 0.83693(8) 0.1124(12) Uani 0.686(4) 1 d PDU D 1
C212 C 0.792(2) 2.0559(14) 0.8392(5) 0.103(2) Uani 0.184(4) 1 d PDU E 2
H212 H 0.7367 2.0721 0.8327 0.124 Uiso 0.184(4) 1 calc PR E 2
Cl7A Cl 0.7873(6) 2.0265(7) 0.8855(3) 0.090(3) Uani 0.184(4) 1 d PDU E 2
Cl8A Cl 0.7974(8) 1.9620(9) 0.8085(4) 0.107(3) Uani 0.184(4) 1 d PDU E 2
Cl9A Cl 0.8340(7) 2.1529(8) 0.8201(3) 0.104(3) Uani 0.184(4) 1 d PDU E 2
C222 C 0.777(2) 2.0291(11) 0.8372(14) 0.102(3) Uani 0.129(3) 1 d PDU F 3
H222 H 0.8141 2.0270 0.8600 0.123 Uiso 0.129(3) 1 calc PR F 3
Cl7B Cl 0.7513(8) 1.9156(8) 0.8402(3) 0.074(3) Uani 0.129(3) 1 d PDU F 3
Cl8B Cl 0.7466(10) 2.1413(10) 0.8456(4) 0.099(3) Uani 0.129(3) 1 d PDU F 3
Cl9B Cl 0.8492(12) 2.0351(15) 0.8058(6) 0.137(4) Uani 0.129(3) 1 d PDU F 3
C204 C 0.9819(8) 1.3839(11) 0.7590(4) 0.119(3) Uani 0.554(5) 1 d PDU G 1
H204 H 0.9871 1.4445 0.7717 0.143 Uiso 0.554(5) 1 calc PR G 1
Cl10 Cl 1.0023(3) 1.3069(2) 0.79237(11) 0.1106(14) Uani 0.554(5) 1 d PDU G 1
Cl11 Cl 1.0501(5) 1.3849(4) 0.72497(18) 0.176(3) Uani 0.554(5) 1 d PDU G 1
Cl12 Cl 0.8832(4) 1.3752(5) 0.7414(2) 0.159(2) Uani 0.554(5) 1 d PDU G 1
C214 C 0.9486(9) 1.3681(15) 0.7671(4) 0.118(3) Uani 0.446(5) 1 d PDU G 2
H214 H 0.9545 1.4309 0.7778 0.141 Uiso 0.446(5) 1 calc PR G 2
Cl13 Cl 0.9286(6) 1.3904(4) 0.7210(2) 0.147(3) Uani 0.446(5) 1 d PDU G 2
Cl14 Cl 0.8732(9) 1.3247(9) 0.7902(4) 0.239(6) Uani 0.446(5) 1 d PDU G 2
Cl15 Cl 1.0420(5) 1.3289(5) 0.7720(2) 0.153(3) Uani 0.446(5) 1 d PDU G 2

loop_
_atom_site_aniso_label
_atom_site_aniso_U_11
_atom_site_aniso_U_22
_atom_site_aniso_U_33
_atom_site_aniso_U_23
_atom_site_aniso_U_13
_atom_site_aniso_U_12
N1 0.104(6) 0.015(2) 0.022(3) 0.001(2) 0.034(3) 0.002(3)
C1 0.102(10) 0.046(6) 0.021(4) 0.003(4) -0.003(5) 0.022(7)
C2 0.087(9) 0.026(5) 0.049(6) 0.023(5) 0.028(6) 0.019(5)
C3 0.119(9) 0.024(3) 0.034(4) 0.010(3) 0.026(5) -0.003(5)
C4 0.033(4) 0.036(4) 0.032(4) 0.010(3) 0.007(3) 0.002(3)
C5 0.125(10) 0.034(4) 0.017(3) 0.011(3) 0.023(4) 0.002(5)
C6 0.105(9) 0.033(5) 0.030(4) 0.015(4) 0.010(4) 0.005(5)
C7 0.038(4) 0.078(8) 0.025(4) 0.001(4) 0.003(3) 0.005(4)
C8 0.083(8) 0.070(10) 0.049(6) -0.037(6) -0.021(6) 0.032(7)
C9 0.063(7) 0.083(11) 0.065(8) 0.052(8) -0.008(5) 0.009(7)
C10 0.043(5) 0.059(7) 0.056(6) 0.023(5) 0.003(4) 0.015(5)
C11 0.072(9) 0.055(6) 0.049(6) 0.014(5) 0.028(6) 0.041(7)
C12 0.094(11) 0.042(6) 0.035(5) 0.010(4) 0.040(5) 0.035(6)
C13 0.122(9) 0.016(3) 0.043(5) 0.000(3) 0.036(6) -0.008(4)
C14 0.102(11) 0.031(5) 0.055(6) -0.001(4) 0.039(6) -0.031(5)
C15 0.090(8) 0.050(6) 0.042(5) 0.000(4) 0.019(6) -0.050(6)
C16 0.095(9) 0.048(6) 0.047(6) -0.008(6) 0.037(6) -0.032(7)
C17 0.097(8) 0.056(6) 0.050(5) 0.001(4) 0.048(6) -0.032(6)
C18 0.116(12) 0.055(7) 0.053(8) 0.001(6) 0.054(8) -0.005(7)
C19 0.052(6) 0.040(5) 0.025(3) 0.006(3) 0.020(3) 0.003(4)
C20 0.051(5) 0.030(4) 0.024(3) 0.004(3) 0.026(3) -0.008(3)
C21 0.112(9) 0.040(5) 0.020(4) -0.003(3) 0.010(4) -0.013(6)
C22 0.093(7) 0.048(5) 0.020(3) -0.013(3) 0.027(4) -0.024(5)
C23 0.072(7) 0.032(6) 0.044(7) 0.000(4) -0.012(5) -0.006(5)
C24 0.057(6) 0.051(7) 0.049(6) -0.017(5) 0.002(4) -0.007(5)
C25 0.055(5) 0.058(8) 0.032(4) 0.019(5) -0.002(4) -0.018(5)
C26 0.044(5) 0.061(8) 0.050(6) 0.031(5) 0.014(4) 0.024(5)
C27 0.040(11) 0.079(12) 0.054(10) -0.028(9) 0.026(7) -0.001(8)
C28 0.065(6) 0.042(5) 0.032(4) 0.005(4) 0.019(4) 0.028(4)
C29 0.069(6) 0.021(3) 0.033(4) -0.003(3) 0.021(4) 0.003(3)
C30 0.064(5) 0.009(3) 0.033(4) 0.004(3) 0.001(4) 0.005(3)
C31 0.090(7) 0.034(4) 0.031(4) -0.008(3) 0.018(4) -0.032(5)
C32 0.076(7) 0.037(5) 0.038(7) 0.023(4) 0.006(5) -0.026(5)
C33 0.043(5) 0.080(9) 0.054(6) 0.023(6) 0.012(4) -0.023(6)
C34 0.039(5) 0.122(12) 0.044(5) 0.022(7) 0.022(4) -0.015(6)
C35 0.050(6) 0.081(9) 0.058(6) 0.022(6) 0.043(5) 0.002(6)
C36 0.038(4) 0.060(6) 0.043(5) 0.004(4) 0.024(4) 0.018(4)
C37 0.090(8) 0.049(5) 0.046(6) 0.013(4) 0.061(6) 0.022(5)
C38 0.111(9) 0.020(4) 0.028(4) 0.008(3) 0.043(5) 0.008(5)
C39 0.045(5) 0.038(5) 0.025(4) -0.016(3) 0.012(3) -0.006(3)
C40 0.098(8) 0.022(3) 0.033(4) -0.004(3) 0.025(5) 0.005(4)
C41 0.080(7) 0.019(3) 0.006(3) -0.001(2) 0.009(4) -0.016(4)
C42 0.069(7) 0.055(5) 0.023(4) -0.012(4) 0.014(4) -0.033(5)
C43 0.053(6) 0.035(6) 0.032(4) 0.008(4) 0.001(4) -0.023(5)
C44 0.039(4) 0.037(4) 0.024(3) -0.005(3) 0.016(3) -0.009(3)
C45 0.033(4) 0.027(4) 0.027(3) 0.000(3) 0.015(3) 0.011(3)
C46 0.027(3) 0.021(3) 0.019(3) -0.004(2) 0.011(2) 0.015(3)
C47 0.042(5) 0.020(3) 0.022(3) -0.003(2) 0.027(3) -0.007(3)
C48 0.065(7) 0.034(4) 0.024(3) -0.002(3) 0.008(4) -0.016(4)
C49 0.065(9) 0.082(14) 0.044(8) 0.023(9) -0.023(7) -0.022(10)
C50 0.036(5) 0.046(5) 0.058(5) 0.017(5) 0.006(4) -0.008(4)
C51 0.036(5) 0.065(7) 0.051(5) 0.021(5) 0.018(4) 0.015(4)
C52 0.034(5) 0.062(7) 0.076(7) 0.033(6) 0.042(5) 0.012(4)
C53 0.077(7) 0.052(6) 0.051(5) 0.017(4) 0.050(5) 0.031(5)
C54 0.086(8) 0.027(4) 0.038(4) 0.010(3) 0.052(6) 0.018(4)
C55 0.065(6) 0.022(4) 0.024(5) -0.006(3) 0.021(4) 0.013(4)
C56 0.039(5) 0.041(5) 0.034(4) 0.008(3) 0.007(3) 0.012(4)
C57 0.040(4) 0.035(4) 0.024(3) 0.006(3) 0.007(3) 0.005(3)
C58 0.036(4) 0.026(4) 0.016(3) -0.001(2) 0.006(2) -0.005(3)
C59 0.048(2) 0.0220(15) 0.0181(13) -0.0035(11) 0.0101(13) -0.0010(14)
C60 0.075(6) 0.018(3) 0.023(3) -0.001(2) 0.023(3) -0.001(3)
C61 0.132(9) 0.018(3) 0.030(4) 0.001(3) 0.043(5) 0.006(4)
C62 0.165(11) 0.018(3) 0.038(4) 0.001(3) 0.054(6) 0.000(5)
N1A 0.058(4) 0.034(3) 0.020(3) 0.001(2) 0.014(3) -0.013(3)
C1A 0.079(8) 0.032(5) 0.070(8) -0.007(5) 0.062(7) -0.010(5)
C2A 0.106(10) 0.045(6) 0.041(5) 0.001(5) 0.050(6) -0.017(6)
C3A 0.032(4) 0.039(4) 0.032(4) 0.013(3) 0.008(3) -0.003(3)
C4A 0.091(7) 0.026(4) 0.034(4) 0.001(3) 0.029(5) -0.017(4)
C5A 0.074(7) 0.035(5) 0.026(5) -0.007(4) 0.017(4) -0.028(5)
C6A 0.052(6) 0.043(5) 0.084(8) -0.007(6) 0.047(6) -0.018(5)
C7A 0.052(7) 0.071(9) 0.099(11) 0.031(8) 0.033(7) -0.002(6)
C8A 0.065(7) 0.035(6) 0.086(9) 0.022(5) 0.060(7) -0.005(5)
C9A 0.065(7) 0.128(17) 0.045(6) 0.019(8) 0.039(6) 0.036(9)
C10A 0.140(15) 0.037(6) 0.059(9) -0.012(6) 0.076(10) -0.026(8)
C11A 0.043(6) 0.088(9) 0.027(4) -0.032(5) 0.019(4) -0.010(5)
C12A 0.053(6) 0.046(5) 0.025(4) 0.005(3) 0.014(3) 0.002(4)
C13A 0.111(11) 0.054(7) 0.034(5) 0.014(5) 0.000(5) -0.033(8)
C14A 0.110(9) 0.040(5) 0.029(4) 0.017(4) 0.022(5) 0.006(6)
C15A 0.092(9) 0.036(6) 0.038(6) 0.013(5) 0.003(6) -0.003(7)
C16A 0.093(10) 0.013(4) 0.082(10) 0.013(5) 0.026(8) 0.014(4)
C17A 0.097(10) 0.015(4) 0.053(7) 0.004(4) 0.039(6) -0.008(4)
C18A 0.076(7) 0.026(4) 0.042(5) -0.006(3) 0.019(4) -0.012(4)
C19A 0.072(7) 0.033(5) 0.032(6) 0.009(5) 0.017(5) -0.020(4)
C20A 0.046(5) 0.059(6) 0.040(5) -0.001(5) 0.003(4) -0.024(5)
C21A 0.031(5) 0.065(8) 0.055(6) 0.028(5) 0.016(4) -0.018(5)
C22A 0.030(4) 0.052(6) 0.045(5) 0.020(5) 0.010(4) 0.007(4)
C23A 0.041(6) 0.055(6) 0.054(6) 0.024(5) 0.024(4) 0.008(5)
C24A 0.049(6) 0.045(6) 0.064(6) 0.014(5) 0.047(5) 0.015(4)
C25A 0.065(6) 0.031(4) 0.044(5) 0.011(4) 0.047(5) 0.010(4)
C26A 0.111(10) 0.035(4) 0.053(6) -0.007(4) 0.051(7) 0.010(5)
C27A 0.067(6) 0.030(5) 0.019(4) -0.008(3) 0.020(4) -0.011(4)
C28A 0.160(14) 0.046(6) 0.024(4) -0.023(4) 0.025(6) -0.023(7)
C29A 0.113(10) 0.052(6) 0.025(4) 0.004(4) 0.000(5) -0.028(7)
C30A 0.041(4) 0.047(5) 0.019(4) 0.012(3) 0.004(3) 0.003(3)
C31A 0.080(8) 0.044(7) 0.025(4) -0.022(4) -0.012(4) 0.018(5)
C32A 0.071(7) 0.048(7) 0.035(5) 0.023(4) 0.007(5) 0.020(6)
C33A 0.048(6) 0.037(5) 0.050(6) 0.020(4) 0.013(4) 0.012(5)
C34A 0.079(11) 0.052(7) 0.052(7) 0.019(5) 0.047(6) 0.031(7)
C35A 0.095(9) 0.023(4) 0.060(6) 0.001(4) 0.039(6) 0.021(5)
C36A 0.054(5) 0.017(3) 0.023(4) 0.003(3) 0.004(3) 0.021(3)
C37A 0.086(7) 0.038(5) 0.026(4) -0.014(3) 0.024(4) -0.022(5)
C38A 0.067(7) 0.053(6) 0.025(4) -0.007(4) 0.004(4) -0.026(5)
C39A 0.032(6) 0.047(8) 0.019(5) -0.006(5) 0.016(5) -0.005(6)
C40A 0.051(6) 0.042(5) 0.017(3) 0.005(3) 0.000(3) -0.004(4)
C41A 0.041(4) 0.032(4) 0.024(3) 0.006(3) 0.011(3) 0.008(3)
C42A 0.039(5) 0.027(4) 0.036(5) 0.001(4) 0.012(4) 0.013(4)
C43A 0.067(6) 0.017(4) 0.045(6) 0.001(3) 0.033(5) 0.015(4)
C44A 0.059(6) 0.029(4) 0.022(4) 0.001(3) 0.007(4) 0.003(4)
C45A 0.115(9) 0.028(4) 0.029(5) -0.012(3) 0.026(5) -0.016(5)
C46A 0.061(6) 0.034(5) 0.035(5) -0.004(5) -0.011(5) -0.009(4)
C47A 0.065(8) 0.048(7) 0.042(6) 0.011(5) -0.018(5) -0.017(6)
C48A 0.047(5) 0.064(8) 0.032(5) -0.005(4) -0.003(4) -0.001(5)
C49A 0.042(5) 0.044(7) 0.061(7) 0.027(5) 0.002(4) -0.012(4)
C50A 0.043(5) 0.054(7) 0.048(6) 0.036(5) 0.013(4) 0.022(4)
C51A 0.043(11) 0.031(7) 0.033(7) 0.021(5) 0.013(6) 0.026(6)
C52A 0.058(6) 0.031(4) 0.048(5) -0.010(4) 0.029(5) 0.015(4)
C53A 0.041(6) 0.033(5) 0.042(4) -0.012(3) 0.040(4) -0.011(3)
C54A 0.033(4) 0.021(4) 0.025(4) -0.001(3) 0.018(3) 0.005(3)
C55A 0.044(4) 0.025(4) 0.024(3) -0.005(3) 0.019(3) -0.005(3)
C56A 0.039(5) 0.031(5) 0.044(5) -0.001(3) 0.020(4) 0.001(4)
C57A 0.043(5) 0.040(6) 0.052(6) 0.009(5) -0.005(4) -0.004(4)
C58A 0.042(5) 0.033(5) 0.039(5) 0.014(4) -0.009(4) -0.017(4)
C60A 0.055(5) 0.024(3) 0.026(3) -0.006(3) 0.015(3) -0.009(3)
C61A 0.063(5) 0.029(3) 0.024(3) -0.007(3) 0.016(3) -0.014(3)
C62A 0.064(5) 0.032(4) 0.032(4) -0.005(3) 0.018(3) -0.020(4)
C63 0.056(2) 0.0251(15) 0.0245(15) -0.0034(12) 0.0167(14) -0.0087(15)
C64 0.049(2) 0.0197(14) 0.0216(14) -0.0010(11) 0.0118(13) -0.0055(13)
C65 0.0436(19) 0.0238(14) 0.0198(13) -0.0015(11) 0.0077(12) -0.0058(13)
C66 0.0403(18) 0.0194(13) 0.0198(13) 0.0008(10) 0.0059(12) -0.0020(12)
C67 0.0400(18) 0.0219(14) 0.0225(14) 0.0006(11) 0.0053(12) 0.0011(13)
C68 0.0413(19) 0.0306(16) 0.0233(14) -0.0036(12) 0.0047(12) 0.0004(14)
C69 0.0380(19) 0.0329(17) 0.0288(16) -0.0047(13) 0.0034(13) -0.0027(14)
C70 0.0312(17) 0.0343(17) 0.0310(16) -0.0045(13) 0.0062(12) 0.0013(13)
C71 0.0343(17) 0.0270(15) 0.0237(14) 0.0005(12) 0.0048(12) 0.0032(13)
C72 0.0334(17) 0.0247(14) 0.0254(14) 0.0010(11) 0.0074(12) 0.0006(12)
C73 0.0320(17) 0.0292(15) 0.0290(15) -0.0017(12) 0.0037(12) -0.0010(13)
C74 0.0345(18) 0.0265(15) 0.0332(16) -0.0009(12) 0.0097(13) 0.0007(13)
C75 0.0358(18) 0.0295(15) 0.0259(14) -0.0054(12) 0.0098(12) -0.0003(13)
C76 0.0332(17) 0.0223(14) 0.0258(14) 0.0017(11) 0.0092(12) 0.0022(12)
C77 0.0324(16) 0.0206(13) 0.0244(14) 0.0012(11) 0.0072(12) 0.0019(12)
C78 0.0365(17) 0.0199(13) 0.0211(13) 0.0026(11) 0.0068(12) 0.0010(12)
C79 0.0346(17) 0.0190(13) 0.0237(14) 0.0027(11) 0.0066(12) 0.0032(12)
C80 0.0365(17) 0.0198(13) 0.0206(13) 0.0003(11) 0.0046(11) 0.0011(12)
C81 0.0358(17) 0.0181(13) 0.0213(14) 0.0024(10) 0.0080(12) 0.0017(12)
C82 0.0380(18) 0.0185(13) 0.0208(13) 0.0005(11) 0.0076(12) -0.0004(12)
C83 0.0428(18) 0.0199(13) 0.0215(13) 0.0020(11) 0.0100(12) 0.0020(12)
C84 0.0459(19) 0.0210(14) 0.0228(14) 0.0010(11) 0.0116(13) 0.0010(13)
C85 0.0381(18) 0.0219(14) 0.0237(14) 0.0002(11) 0.0074(12) 0.0046(12)
C86 0.0344(17) 0.0245(14) 0.0235(14) 0.0016(11) 0.0065(12) 0.0023(12)
C87 0.0365(17) 0.0204(14) 0.0197(13) 0.0016(11) 0.0077(12) 0.0021(12)
C88 0.0342(17) 0.0219(14) 0.0225(14) 0.0004(11) 0.0061(12) 0.0011(12)
C89 0.0343(17) 0.0207(13) 0.0205(13) 0.0003(11) 0.0074(11) 0.0001(12)
C90 0.0353(17) 0.0234(14) 0.0213(14) 0.0012(11) 0.0078(12) 0.0029(12)
C91 0.0376(18) 0.0207(13) 0.0209(13) 0.0010(11) 0.0079(12) 0.0019(12)
C92 0.0371(18) 0.0284(15) 0.0226(14) -0.0007(12) 0.0077(12) 0.0047(13)
C93 0.0416(19) 0.0292(15) 0.0204(14) 0.0009(12) 0.0060(12) 0.0040(13)
C94 0.0397(19) 0.0333(16) 0.0240(15) -0.0051(12) 0.0034(13) -0.0007(14)
C95 0.0393(19) 0.0318(16) 0.0217(14) -0.0054(12) 0.0057(12) -0.0025(14)
C96 0.0367(19) 0.0399(18) 0.0293(16) -0.0088(14) 0.0071(13) -0.0045(15)
C97 0.045(2) 0.070(3) 0.0340(18) -0.0223(19) 0.0112(16) -0.012(2)
C98 0.038(2) 0.083(3) 0.038(2) -0.022(2) 0.0099(16) -0.021(2)
C99 0.0323(19) 0.066(3) 0.0336(17) -0.0125(17) 0.0088(14) -0.0081(18)
C100 0.0347(18) 0.0363(17) 0.0273(15) -0.0042(13) 0.0057(13) -0.0002(14)
C101 0.0337(17) 0.0327(16) 0.0221(14) -0.0009(12) 0.0056(12) 0.0022(13)
C102 0.0371(18) 0.0313(16) 0.0243(15) 0.0011(12) 0.0060(12) 0.0028(14)
C103 0.0379(19) 0.0371(18) 0.0284(16) -0.0043(13) 0.0047(13) 0.0042(15)
C104 0.0389(19) 0.0346(17) 0.0328(16) -0.0020(13) 0.0103(14) 0.0070(14)
C105 0.0415(19) 0.0299(16) 0.0261(15) -0.0030(12) 0.0111(13) 0.0049(14)
C106 0.037(2) 0.049(2) 0.0370(18) -0.0133(16) 0.0032(14) -0.0069(17)
C107 0.050(3) 0.097(5) 0.109(6) -0.077(5) 0.013(3) -0.025(3)
C108 0.057(3) 0.077(4) 0.049(3) 0.006(2) -0.017(2) -0.017(3)
C109 0.050(3) 0.062(3) 0.051(3) -0.002(2) 0.002(2) -0.020(2)
C147 0.021(14) 0.098(19) 0.090(19) -0.075(17) 0.015(14) -0.022(15)
C148 0.064(14) 0.083(15) 0.049(13) -0.009(13) 0.007(13) -0.006(14)
C149 0.054(14) 0.088(15) 0.090(15) -0.024(14) -0.005(14) -0.025(14)
C110 0.0331(18) 0.0356(18) 0.0352(17) -0.0065(13) 0.0091(14) 0.0025(14)
C111 0.033(2) 0.053(2) 0.046(2) -0.0147(17) 0.0075(15) 0.0048(17)
C112 0.041(2) 0.044(2) 0.0412(19) -0.0035(16) 0.0155(15) 0.0011(16)
C113 0.0378(19) 0.0363(19) 0.0413(19) -0.0066(14) 0.0081(15) 0.0096(15)
C114 0.045(2) 0.0358(18) 0.0195(14) -0.0017(12) 0.0071(13) 0.0051(15)
C115 0.060(3) 0.045(2) 0.0239(15) -0.0035(14) 0.0165(15) -0.0009(18)
C116 0.074(3) 0.040(2) 0.0262(16) -0.0086(14) 0.0143(17) -0.0081(19)
C117 0.066(3) 0.095(4) 0.0206(17) -0.0012(19) 0.0012(17) 0.035(3)
C118 0.030(3) 0.060(4) 0.036(3) -0.014(3) 0.004(2) -0.006(3)
C119 0.051(4) 0.054(4) 0.064(4) -0.007(3) -0.016(3) -0.005(3)
C120 0.043(4) 0.067(5) 0.045(4) -0.012(4) -0.007(3) -0.007(4)
C121 0.032(3) 0.090(5) 0.048(3) -0.025(3) 0.006(3) -0.014(3)
C158 0.039(5) 0.075(7) 0.041(5) -0.012(5) 0.001(4) -0.018(5)
C159 0.066(7) 0.074(8) 0.050(6) -0.006(6) -0.006(5) -0.024(6)
C160 0.034(6) 0.060(7) 0.024(4) -0.011(4) 0.007(4) -0.014(5)
C161 0.032(6) 0.103(10) 0.068(8) -0.017(7) -0.002(5) -0.012(6)
C122 0.039(2) 0.059(2) 0.041(2) -0.0133(18) 0.0112(16) 0.0044(18)
C123 0.035(6) 0.064(7) 0.039(6) -0.005(5) 0.009(4) 0.007(5)
C124 0.058(7) 0.083(9) 0.105(11) -0.042(8) 0.028(7) 0.025(7)
C125 0.045(7) 0.126(11) 0.054(7) -0.010(8) 0.012(5) 0.004(7)
C163 0.035(4) 0.102(7) 0.053(4) 0.006(4) 0.011(3) 0.019(4)
C164 0.075(6) 0.082(6) 0.105(8) -0.046(5) 0.058(5) -0.016(5)
C165 0.043(4) 0.105(7) 0.052(4) 0.019(5) 0.018(3) 0.001(4)
C200 0.072(4) 0.095(5) 0.078(4) 0.008(3) 0.034(3) 0.002(3)
Cl1 0.0778(16) 0.0601(13) 0.0640(15) 0.0013(11) 0.0105(12) 0.0049(11)
Cl2 0.0991(19) 0.138(2) 0.1158(19) 0.0458(17) 0.0036(15) 0.0107(16)
Cl3 0.112(2) 0.0657(16) 0.139(3) 0.0243(17) 0.042(2) 0.0168(16)
Cl1A 0.079(2) 0.0669(18) 0.0533(18) -0.0039(13) -0.0082(15) 0.0163(15)
Cl2A 0.158(5) 0.088(3) 0.0598(19) 0.0011(17) 0.013(2) 0.002(3)
Cl3A 0.128(3) 0.0569(17) 0.080(2) 0.0025(15) 0.014(2) 0.0255(19)
C201 0.076(9) 0.085(10) 0.078(9) -0.028(7) -0.026(7) -0.040(7)
Cl4 0.195(10) 0.197(10) 0.230(10) 0.056(8) 0.042(8) -0.024(8)
Cl5 0.122(6) 0.176(9) 0.151(8) 0.028(6) -0.062(6) -0.038(6)
Cl6 0.193(11) 0.108(6) 0.178(10) -0.024(6) -0.037(8) 0.030(6)
C211 0.048(4) 0.070(4) 0.041(3) -0.001(3) 0.005(3) -0.019(3)
Cl4A 0.0698(13) 0.0708(12) 0.0881(14) -0.0069(10) 0.0268(10) 0.0021(10)
Cl5A 0.116(2) 0.110(2) 0.0741(16) 0.0131(16) 0.0067(15) 0.002(2)
Cl6A 0.0876(16) 0.0625(12) 0.0985(16) 0.0076(10) 0.0441(13) 0.0082(10)
C202 0.103(4) 0.091(4) 0.084(4) -0.032(4) -0.035(4) 0.020(4)
Cl7 0.0857(15) 0.0470(10) 0.0788(16) -0.0050(9) -0.0208(11) -0.0011(9)
Cl8 0.093(2) 0.112(2) 0.113(3) -0.0350(19) -0.0211(17) 0.0334(17)
Cl9 0.125(3) 0.136(3) 0.0673(16) -0.0216(16) -0.0326(16) -0.006(2)
C212 0.110(4) 0.104(4) 0.087(4) -0.031(4) -0.033(4) 0.020(4)
Cl7A 0.089(5) 0.082(5) 0.090(6) -0.009(4) -0.041(4) -0.005(4)
Cl8A 0.106(5) 0.107(5) 0.106(6) -0.029(5) -0.012(5) 0.022(4)
Cl9A 0.111(6) 0.108(6) 0.087(5) -0.037(5) -0.023(5) 0.029(5)
C222 0.107(5) 0.104(4) 0.088(5) -0.030(4) -0.032(4) 0.018(4)
Cl7B 0.079(6) 0.078(5) 0.066(5) -0.024(4) 0.015(4) -0.013(5)
Cl8B 0.116(5) 0.099(5) 0.073(5) -0.032(4) -0.035(4) 0.028(5)
Cl9B 0.139(8) 0.135(8) 0.131(8) -0.022(7) -0.023(7) 0.016(7)
C204 0.168(5) 0.087(4) 0.098(4) -0.017(4) -0.013(4) 0.036(4)
Cl10 0.176(4) 0.0641(16) 0.087(2) 0.0072(15) -0.011(2) 0.024(2)
Cl11 0.281(7) 0.131(4) 0.133(4) 0.021(3) 0.106(5) 0.014(4)
Cl12 0.186(5) 0.136(4) 0.145(4) -0.038(3) -0.031(4) 0.046(4)
C214 0.162(6) 0.088(5) 0.098(5) -0.013(4) -0.014(5) 0.028(5)
Cl13 0.219(7) 0.097(3) 0.118(4) -0.022(3) -0.025(4) 0.038(4)
Cl14 0.330(11) 0.198(8) 0.196(8) -0.036(7) 0.052(8) -0.071(8)
Cl15 0.201(6) 0.121(4) 0.131(5) -0.025(4) -0.010(4) 0.046(4)

loop_
_atom_type_symbol
_atom_type_description
_atom_type_scat_dispersion_real
_atom_type_scat_dispersion_imag
_atom_type_scat_source
C C 0.0181 0.0091 'International Tables Vol C Tables 4.2.6.8 and 6.1.1.4'
H H 0.0000 0.0000 'International Tables Vol C Tables 4.2.6.8 and 6.1.1.4'
N N 0.0311 0.0180 'International Tables Vol C Tables 4.2.6.8 and 6.1.1.4'
Cl Cl 0.3639 0.7018 'International Tables Vol C Tables 4.2.6.8 and 6.1.1.4'

loop_
_geom_angle_atom_site_label_1
_geom_angle_atom_site_label_2
_geom_angle_atom_site_label_3
_geom_angle
C63 N1 C61 103.2(6)
C63 N1 C62 110.3(7)
C61 N1 C62 111.8(6)
C2 C1 C9 122.8(10)
C2 C1 C6 116.8(11)
C9 C1 C6 106.7(10)
C1 C2 C3 122.5(10)
C1 C2 C12 117.6(9)
C3 C2 C12 107.7(11)
C4 C3 C14 127.8(11)
C4 C3 C2 109.3(9)
C14 C3 C2 110.3(9)
C5 C4 C3 135.0(9)
C5 C4 C17 104.9(8)
C3 C4 C17 110.9(8)
C6 C5 C4 114.3(8)
C6 C5 C19 120.9(8)
C4 C5 C19 112.1(10)
C5 C6 C7 115.6(9)
C5 C6 C1 122.1(10)
C7 C6 C1 110.6(9)
C21 C7 C6 131.0(10)
C21 C7 C8 114.8(10)
C6 C7 C8 106.3(9)
C24 C8 C9 114.0(10)
C24 C8 C7 122.4(10)
C9 C8 C7 107.8(12)
C8 C9 C1 108.3(12)
C8 C9 C10 124.9(10)
C1 C9 C10 117.0(12)
C26 C10 C9 118.1(11)
C26 C10 C11 108.9(9)
C9 C10 C11 118.7(10)
C12 C11 C28 119.1(11)
C12 C11 C10 121.4(9)
C28 C11 C10 106.5(9)
C11 C12 C2 122.2(11)
C11 C12 C13 123.2(9)
C2 C12 C13 103.1(10)
C14 C13 C30 117.2(11)
C14 C13 C12 109.6(9)
C30 C13 C12 119.8(8)
C3 C14 C15 121.3(10)
C3 C14 C13 109.4(11)
C15 C14 C13 115.7(10)
C32 C15 C14 121.9(10)
C32 C15 C16 108.2(10)
C14 C15 C16 117.5(10)
C17 C16 C15 119.3(13)
C17 C16 C34 124.8(12)
C15 C16 C34 105.7(8)
C16 C17 C18 118.7(12)
C16 C17 C4 122.5(9)
C18 C17 C4 103.4(10)
C19 C18 C17 108.9(12)
C19 C18 C36 121.7(10)
C17 C18 C36 116.5(11)
C18 C19 C20 125.0(9)
C18 C19 C5 110.5(9)
C20 C19 C5 112.9(8)
C21 C20 C19 122.3(7)
C21 C20 C38 116.0(7)
C19 C20 C38 108.8(8)
C7 C21 C20 117.2(10)
C7 C21 C22 123.8(10)
C20 C21 C22 106.7(9)
C23 C22 C21 121.0(10)
C23 C22 C39 118.4(8)
C21 C22 C39 106.4(8)
C22 C23 C24 118.8(11)
C22 C23 C42 120.6(10)
C24 C23 C42 109.8(9)
C8 C24 C23 118.2(10)
C8 C24 C25 124.3(9)
C23 C24 C25 106.7(10)
C43 C25 C26 118.8(8)
C43 C25 C24 107.7(9)
C26 C25 C24 119.4(8)
C27 C26 C25 122.0(11)
C27 C26 C10 107.6(13)
C25 C26 C10 119.2(9)
C26 C27 C45 119.5(13)
C26 C27 C28 111.1(15)
C45 C27 C28 117.1(14)
C29 C28 C11 121.6(9)
C29 C28 C27 120.6(10)
C11 C28 C27 105.9(11)
C28 C29 C47 120.8(7)
C28 C29 C30 125.4(7)
C47 C29 C30 98.5(7)
C31 C30 C29 118.2(7)
C31 C30 C13 123.4(9)
C29 C30 C13 110.4(8)
C30 C31 C32 121.7(9)
C30 C31 C48 106.4(8)
C32 C31 C48 119.7(9)
C31 C32 C15 120.1(11)
C31 C32 C33 120.3(8)
C15 C32 C33 107.7(9)
C50 C33 C34 116.1(12)
C50 C33 C32 119.0(9)
C34 C33 C32 113.6(10)
C33 C34 C35 126.8(11)
C33 C34 C16 104.8(12)
C35 C34 C16 114.0(10)
C36 C35 C52 104.9(12)
C36 C35 C34 129.3(11)
C52 C35 C34 115.5(9)
C35 C36 C37 120.5(10)
C35 C36 C18 116.7(10)
C37 C36 C18 108.1(9)
C38 C37 C36 130.1(9)
C38 C37 C53 121.4(10)
C36 C37 C53 98.7(10)
C37 C38 C39 116.2(8)
C37 C38 C20 126.1(9)
C39 C38 C20 106.5(9)
C40 C39 C38 127.7(9)
C40 C39 C22 113.9(7)
C38 C39 C22 104.3(8)
C39 C40 C41 126.5(10)
C39 C40 C54 116.0(8)
C41 C40 C54 108.9(7)
C42 C41 C40 119.4(7)
C42 C41 C60 122.1(7)
C40 C41 C60 110.1(8)
C41 C42 C23 121.0(8)
C41 C42 C43 121.8(7)
C23 C42 C43 106.9(8)
C25 C43 C44 121.3(9)
C25 C43 C42 108.9(7)
C44 C43 C42 119.2(9)
C43 C44 C45 118.6(8)
C43 C44 C59 124.2(7)
C45 C44 C59 111.6(6)
C27 C45 C44 119.5(9)
C27 C45 C46 121.2(10)
C44 C45 C46 109.5(6)
C47 C46 C45 121.1(6)
C47 C46 C58 118.1(6)
C45 C46 C58 106.7(6)
C48 C47 C46 121.5(6)
C48 C47 C29 111.8(6)
C46 C47 C29 118.8(7)
C47 C48 C49 120.3(9)
C47 C48 C31 105.0(8)
C49 C48 C31 119.0(9)
C50 C49 C57 116.0(16)
C50 C49 C48 116.1(12)
C57 C49 C48 117.2(12)
C33 C50 C49 125.8(12)
C33 C50 C51 119.9(9)
C49 C50 C51 102.9(11)
C52 C51 C56 119.8(10)
C52 C51 C50 119.1(9)
C56 C51 C50 109.0(7)
C35 C52 C51 122.3(11)
C35 C52 C53 108.9(11)
C51 C52 C53 117.3(9)
C54 C53 C52 121.5(8)
C54 C53 C37 119.6(11)
C52 C53 C37 106.4(9)
C53 C54 C55 122.6(10)
C53 C54 C40 118.5(8)
C55 C54 C40 107.5(8)
C56 C55 C54 116.5(8)
C56 C55 C60 126.5(7)
C54 C55 C60 110.8(8)
C55 C56 C51 122.2(8)
C55 C56 C57 116.2(7)
C51 C56 C57 109.4(7)
C58 C57 C49 122.2(10)
C58 C57 C56 122.7(7)
C49 C57 C56 102.7(10)
C57 C58 C46 120.2(6)
C57 C58 C59 124.8(6)
C46 C58 C59 109.9(5)
C41A C59 C44 128.7(4)
C41A C59 C55A 102.9(4)
C44 C59 C58 97.9(4)
C55A C59 C58 61.2(4)
C41A C59 C63 112.0(4)
C44 C59 C63 115.7(4)
C55A C59 C63 111.7(3)
C58 C59 C63 114.4(3)
C41A C59 C60A 116.2(4)
C44 C59 C60A 73.1(4)
C55A C59 C60A 114.5(5)
C58 C59 C60A 144.6(4)
C63 C59 C60A 100.0(3)
C41A C59 C60 70.8(4)
C44 C59 C60 113.2(4)
C55A C59 C60 142.9(4)
C58 C59 C60 111.8(4)
C63 C59 C60 104.2(3)
C60A C59 C60 48.0(4)
C55 C60 C41 100.1(6)
C55 C60 C61 110.8(7)
C41 C60 C61 113.3(6)
C55 C60 C59 115.5(6)
C41 C60 C59 117.1(6)
C61 C60 C59 100.6(4)
N1 C61 C60 103.3(5)
N1 C61 H61A 111.1
C60 C61 H61A 111.1
N1 C61 H61B 111.1
C60 C61 H61B 111.1
H61A C61 H61B 109.1
C61A N1A C63 101.2(5)
C61A N1A C62A 110.3(6)
C63 N1A C62A 114.7(6)
C9A C1A C2A 117.5(13)
C9A C1A C6A 108.2(12)
C2A C1A C6A 122.8(9)
C1A C2A C3A 113.3(10)
C1A C2A C12A 123.5(10)
C3A C2A C12A 114.0(11)
C4A C3A C2A 133.4(9)
C4A C3A C14A 109.0(8)
C2A C3A C14A 98.9(8)
C3A C4A C17A 131.0(11)
C3A C4A C5A 110.6(9)
C17A C4A C5A 108.8(8)
C6A C5A C4A 122.6(9)
C6A C5A C19A 118.9(9)
C4A C5A C19A 105.2(9)
C5A C6A C7A 123.0(10)
C5A C6A C1A 114.9(11)
C7A C6A C1A 109.5(10)
C8A C7A C21A 124.6(11)
C8A C7A C6A 109.3(13)
C21A C7A C6A 115.7(12)
C24A C8A C7A 121.4(12)
C24A C8A C9A 120.8(13)
C7A C8A C9A 103.7(12)
C1A C9A C10A 133.2(15)
C1A C9A C8A 109.3(15)
C10A C9A C8A 108.2(12)
C11A C10A C9A 107.1(11)
C11A C10A C26A 109.8(14)
C9A C10A C26A 128.3(13)
C10A C11A C12A 128.1(10)
C10A C11A C28A 106.4(11)
C12A C11A C28A 112.7(9)
C13A C12A C11A 124.3(9)
C13A C12A C2A 111.4(9)
C11A C12A C2A 110.3(9)
C12A C13A C14A 109.1(11)
C12A C13A C30A 127.7(10)
C14A C13A C30A 114.6(12)
C15A C14A C13A 116.8(12)
C15A C14A C3A 123.4(10)
C13A C14A C3A 106.3(10)
C32A C15A C14A 124.6(12)
C32A C15A C16A 106.9(10)
C14A C15A C16A 117.6(12)
C17A C16A C34A 122.7(13)
C17A C16A C15A 116.8(11)
C34A C16A C15A 106.5(10)
C16A C17A C18A 118.3(9)
C16A C17A C4A 122.1(11)
C18A C17A C4A 108.7(10)
C36A C18A C17A 113.5(10)
C36A C18A C19A 128.0(8)
C17A C18A C19A 108.9(8)
C20A C19A C18A 121.1(8)
C20A C19A C5A 117.6(9)
C18A C19A C5A 108.3(9)
C19A C20A C21A 123.7(9)
C19A C20A C38A 118.7(10)
C21A C20A C38A 105.6(9)
C7A C21A C22A 115.1(11)
C7A C21A C20A 120.9(10)
C22A C21A C20A 110.7(8)
C23A C22A C21A 121.8(9)
C23A C22A C39A 120.0(9)
C21A C22A C39A 106.0(9)
C22A C23A C24A 118.5(9)
C22A C23A C42A 121.3(8)
C24A C23A C42A 106.6(10)
C8A C24A C23A 118.5(11)
C8A C24A C25A 123.0(11)
C23A C24A C25A 108.0(8)
C26A C25A C24A 120.3(8)
C26A C25A C43A 118.5(10)
C24A C25A C43A 109.5(8)
C25A C26A C10A 118.3(12)
C25A C26A C27A 122.7(8)
C10A C26A C27A 106.1(11)
C28A C27A C45A 134.1(11)
C28A C27A C26A 105.1(9)
C45A C27A C26A 107.3(9)
C27A C28A C29A 116.5(11)
C27A C28A C11A 112.7(13)
C29A C28A C11A 120.2(10)
C28A C29A C30A 127.6(11)
C28A C29A C47A 117.9(10)
C30A C29A C47A 102.4(11)
C31A C30A C29A 109.0(9)
C31A C30A C13A 124.5(10)
C29A C30A C13A 107.2(10)
C48A C31A C30A 113.1(9)
C48A C31A C32A 122.1(9)
C30A C31A C32A 115.9(11)
C15A C32A C31A 122.1(11)
C15A C32A C33A 108.2(11)
C31A C32A C33A 116.5(9)
C50A C33A C32A 118.1(10)
C50A C33A C34A 119.0(10)
C32A C33A C34A 111.3(10)
C35A C34A C16A 116.8(13)
C35A C34A C33A 124.0(11)
C16A C34A C33A 107.1(10)
C36A C35A C34A 118.6(10)
C36A C35A C52A 113.9(10)
C34A C35A C52A 118.0(12)
C35A C36A C18A 128.9(9)
C35A C36A C37A 105.0(8)
C18A C36A C37A 108.9(7)
C38A C37A C53A 119.7(9)
C38A C37A C36A 123.2(7)
C53A C37A C36A 106.3(9)
C37A C38A C39A 122.6(10)
C37A C38A C20A 120.0(9)
C39A C38A C20A 106.5(9)
C38A C39A C22A 111.3(8)
C38A C39A C40A 120.1(11)
C22A C39A C40A 115.5(10)
C54A C40A C41A 109.0(8)
C54A C40A C39A 116.2(8)
C41A C40A C39A 123.8(9)
C42A C41A C40A 118.4(8)
C42A C41A C59 125.7(7)
C40A C41A C59 109.1(6)
C41A C42A C43A 118.3(8)
C41A C42A C23A 121.0(9)
C43A C42A C23A 110.3(7)
C44A C43A C42A 120.1(7)
C44A C43A C25A 121.9(9)
C42A C43A C25A 105.5(8)
C43A C44A C45A 117.2(9)
C43A C44A C60A 127.5(8)
C45A C44A C60A 109.0(8)
C27A C45A C46A 108.2(10)
C27A C45A C44A 132.2(12)
C46A C45A C44A 108.3(8)
C47A C46A C45A 123.8(11)
C47A C46A C58A 118.8(9)
C45A C46A C58A 106.7(9)
C46A C47A C48A 120.9(10)
C46A C47A C29A 118.7(12)
C48A C47A C29A 109.0(9)
C49A C48A C31A 121.8(10)
C49A C48A C47A 119.8(10)
C31A C48A C47A 106.2(9)
C48A C49A C50A 120.5(9)
C48A C49A C57A 122.5(11)
C50A C49A C57A 108.4(9)
C33A C50A C49A 120.9(9)
C33A C50A C51A 116.8(11)
C49A C50A C51A 109.9(9)
C52A C51A C56A 123.5(12)
C52A C51A C50A 120.2(11)
C56A C51A C50A 105.0(12)
C51A C52A C35A 121.9(11)
C51A C52A C53A 115.9(8)
C35A C52A C53A 110.7(9)
C54A C53A C52A 120.9(8)
C54A C53A C37A 117.3(8)
C52A C53A C37A 104.0(8)
C40A C54A C53A 123.7(7)
C40A C54A C55A 110.8(7)
C53A C54A C55A 117.8(7)
C56A C55A C54A 122.8(7)
C56A C55A C59 123.8(6)
C54A C55A C59 105.6(6)
C55A C56A C51A 118.1(10)
C55A C56A C57A 122.6(7)
C51A C56A C57A 106.2(10)
C58A C57A C49A 120.3(9)
C58A C57A C56A 117.5(9)
C49A C57A C56A 110.4(9)
C57A C58A C46A 117.5(8)
C57A C58A C60A 125.1(9)
C46A C58A C60A 110.6(9)
C58A C60A C44A 102.2(7)
C58A C60A C61A 112.3(7)
C44A C60A C61A 113.3(6)
C58A C60A C59 114.7(6)
C44A C60A C59 110.7(6)
C61A C60A C59 104.1(5)
N1A C61A C60A 104.2(5)
N1A C61A H61C 110.9
C60A C61A H61C 110.9
N1A C61A H61D 110.9
C60A C61A H61D 110.9
H61C C61A H61D 108.9
N1A C62A H62D 109.5
N1A C62A H62E 109.5
H62D C62A H62E 109.5
N1A C62A H62F 109.5
H62D C62A H62F 109.5
H62E C62A H62F 109.5
N1 C63 N1A 105.5(5)
N1 C63 C64 114.6(4)
N1A C63 C64 115.7(4)
N1 C63 C59 100.3(3)
N1A C63 C59 106.0(3)
C64 C63 C59 113.2(3)
N1 C63 H63A 109.4
C64 C63 H63A 109.4
C59 C63 H63A 109.4
N1A C63 H63B 107.2
C64 C63 H63B 107.2
C59 C63 H63B 107.2
H63A C63 H63B 110.3
C65 C64 C84 120.3(3)
C65 C64 C63 120.7(3)
C84 C64 C63 118.9(3)
C64 C65 C66 120.7(3)
C64 C65 H65A 119.6
C66 C65 H65A 119.6
C65 C66 C82 119.0(3)
C65 C66 C67 121.5(3)
C82 C66 C67 119.4(3)
C68 C67 C80 119.0(3)
C68 C67 C66 121.7(3)
C80 C67 C66 119.2(3)
C69 C68 C67 122.5(3)
C69 C68 H68A 118.7
C67 C68 H68A 118.7
C68 C69 C70 117.4(3)
C68 C69 C106 122.3(3)
C70 C69 C106 120.3(3)
C71 C70 C69 122.5(3)
C71 C70 H70A 118.8
C69 C70 H70A 118.8
C70 C71 C80 119.2(3)
C70 C71 C72 121.8(3)
C80 C71 C72 118.9(3)
C77 C72 C73 119.6(3)
C77 C72 C71 119.1(3)
C73 C72 C71 121.3(3)
C74 C73 C72 121.3(3)
C74 C73 H73A 119.4
C72 C73 H73A 119.4
C73 C74 C75 118.7(3)
C73 C74 C110 123.1(3)
C75 C74 C110 118.2(3)
C74 C75 C76 122.1(3)
C74 C75 H75A 119.0
C76 C75 H75A 119.0
C75 C76 C77 118.8(3)
C75 C76 C91 121.6(3)
C77 C76 C91 119.6(3)
C72 C77 C76 119.2(3)
C72 C77 C78 120.7(3)
C76 C77 C78 120.0(3)
C89 C78 C79 119.9(3)
C89 C78 C77 120.3(3)
C79 C78 C77 119.7(3)
C81 C79 C78 119.9(3)
C81 C79 C80 120.5(3)
C78 C79 C80 119.6(3)
C71 C80 C67 118.9(3)
C71 C80 C79 120.6(3)
C67 C80 C79 120.4(3)
C79 C81 C87 120.1(3)
C79 C81 C82 119.8(3)
C87 C81 C82 120.1(3)
C83 C82 C66 119.3(3)
C83 C82 C81 120.3(3)
C66 C82 C81 120.4(3)
C84 C83 C82 119.5(3)
C84 C83 C85 121.0(3)
C82 C83 C85 119.5(3)
C64 C84 C83 120.7(3)
C64 C84 H84A 119.6
C83 C84 H84A 119.6
C105 C85 C86 119.1(3)
C105 C85 C83 121.3(3)
C86 C85 C83 119.5(3)
C102 C86 C85 119.0(3)
C102 C86 C87 120.8(3)
C85 C86 C87 120.1(3)
C81 C87 C88 119.9(3)
C81 C87 C86 120.2(3)
C88 C87 C86 119.8(3)
C87 C88 C89 119.7(3)
C87 C88 C101 119.7(3)
C89 C88 C101 120.5(3)
C78 C89 C88 120.4(3)
C78 C89 C90 120.0(3)
C88 C89 C90 119.6(3)
C91 C90 C95 119.0(3)
C91 C90 C89 120.4(3)
C95 C90 C89 120.6(3)
C92 C91 C90 119.0(3)
C92 C91 C76 121.9(3)
C90 C91 C76 119.0(3)
C93 C92 C91 122.2(3)
C93 C92 H92A 118.9
C91 C92 H92A 118.9
C94 C93 C92 118.2(3)
C94 C93 C114 120.4(3)
C92 C93 C114 121.4(3)
C93 C94 C95 121.9(3)
C93 C94 H94A 119.0
C95 C94 H94A 119.0
C94 C95 C90 119.3(3)
C94 C95 C96 121.3(3)
C90 C95 C96 119.4(3)
C97 C96 C101 118.7(3)
C97 C96 C95 121.7(3)
C101 C96 C95 119.6(3)
C96 C97 C98 122.7(3)
C96 C97 H97A 118.6
C98 C97 H97A 118.6
C99 C98 C97 117.9(4)
C99 C98 C118 123.5(4)
C97 C98 C118 117.5(4)
C99 C98 C158 117.0(6)
C97 C98 C158 123.9(6)
C98 C99 C100 122.0(3)
C98 C99 H99A 119.0
C100 C99 H99A 119.0
C99 C100 C101 119.4(3)
C99 C100 C102 121.0(3)
C101 C100 C102 119.6(3)
C100 C101 C96 119.2(3)
C100 C101 C88 121.1(3)
C96 C101 C88 119.7(3)
C103 C102 C86 119.4(3)
C103 C102 C100 121.7(3)
C86 C102 C100 119.0(3)
C104 C103 C102 122.4(4)
C104 C103 H10A 118.8
C102 C103 H10A 118.8
C103 C104 C105 117.4(3)
C103 C104 C122 121.9(3)
C105 C104 C122 120.6(3)
C85 C105 C104 122.6(3)
C85 C105 H10B 118.7
C104 C105 H10B 118.7
C107 C106 C148 127.5(17)
C107 C106 C109 106.6(5)
C148 C106 C109 60.0(15)
C107 C106 C69 112.7(4)
C148 C106 C69 119.6(17)
C109 C106 C69 109.8(3)
C107 C106 C108 111.9(5)
C148 C106 C108 46.8(15)
C109 C106 C108 106.7(4)
C69 C106 C108 109.0(4)
C148 C106 C147 109.2(9)
C109 C106 C147 137.9(14)
C69 C106 C147 110.1(13)
C108 C106 C147 72.0(14)
C107 C106 C149 63.7(16)
C148 C106 C149 108.7(10)
C109 C106 C149 51.6(16)
C69 C106 C149 100.7(17)
C108 C106 C149 148.5(17)
C147 C106 C149 107.6(9)
C106 C107 H10C 109.5
C106 C107 H10D 109.5
H10C C107 H10D 109.5
C106 C107 H10E 109.5
H10C C107 H10E 109.5
H10D C107 H10E 109.5
C106 C108 H10F 109.5
C106 C108 H10G 109.5
H10F C108 H10G 109.5
C106 C108 H10H 109.5
H10F C108 H10H 109.5
H10G C108 H10H 109.5
C106 C109 H10I 109.5
C106 C109 H10J 109.5
H10I C109 H10J 109.5
C106 C109 H10K 109.5
H10I C109 H10K 109.5
H10J C109 H10K 109.5
C106 C147 H14A 109.5
C106 C147 H14B 109.5
H14A C147 H14B 109.5
C106 C147 H14C 109.5
H14A C147 H14C 109.5
H14B C147 H14C 109.5
C106 C148 H14D 109.5
C106 C148 H14E 109.5
H14D C148 H14E 109.5
C106 C148 H14F 109.5
H14D C148 H14F 109.5
H14E C148 H14F 109.5
C106 C149 H14G 109.5
C106 C149 H14H 109.5
H14G C149 H14H 109.5
C106 C149 H14I 109.5
H14G C149 H14I 109.5
H14H C149 H14I 109.5
C113 C110 C111 107.5(3)
C113 C110 C74 109.1(3)
C111 C110 C74 112.5(3)
C113 C110 C112 109.4(3)
C111 C110 C112 109.2(3)
C74 C110 C112 109.1(3)
C110 C111 H11A 109.5
C110 C111 H11B 109.5
H11A C111 H11B 109.5
C110 C111 H11C 109.5
H11A C111 H11C 109.5
H11B C111 H11C 109.5
C110 C112 H11D 109.5
C110 C112 H11E 109.5
H11D C112 H11E 109.5
C110 C112 H11F 109.5
H11D C112 H11F 109.5
H11E C112 H11F 109.5
C110 C113 H11G 109.5
C110 C113 H11H 109.5
H11G C113 H11H 109.5
C110 C113 H11I 109.5
H11G C113 H11I 109.5
H11H C113 H11I 109.5
C117 C114 C116 109.9(4)
C117 C114 C115 107.9(3)
C116 C114 C115 108.3(3)
C117 C114 C93 110.5(3)
C116 C114 C93 109.5(3)
C115 C114 C93 110.8(3)
C114 C115 H11J 109.5
C114 C115 H11K 109.5
H11J C115 H11K 109.5
C114 C115 H11L 109.5
H11J C115 H11L 109.5
H11K C115 H11L 109.5
C114 C116 H11M 109.5
C114 C116 H11N 109.5
H11M C116 H11N 109.5
C114 C116 H11O 109.5
H11M C116 H11O 109.5
H11N C116 H11O 109.5
C114 C117 H11P 109.5
C114 C117 H11Q 109.5
H11P C117 H11Q 109.5
C114 C117 H11R 109.5
H11P C117 H11R 109.5
H11Q C117 H11R 109.5
C119 C118 C121 106.7(7)
C119 C118 C98 113.5(6)
C121 C118 C98 110.7(5)
C119 C118 C120 106.2(6)
C121 C118 C120 114.4(6)
C98 C118 C120 105.4(6)
C118 C119 H11S 109.5
C118 C119 H11T 109.5
H11S C119 H11T 109.5
C118 C119 H11U 109.5
H11S C119 H11U 109.5
H11T C119 H11U 109.5
C118 C120 H12A 109.5
C118 C120 H12B 109.5
H12A C120 H12B 109.5
C118 C120 H12C 109.5
H12A C120 H12C 109.5
H12B C120 H12C 109.5
C118 C121 H12D 109.5
C118 C121 H12E 109.5
H12D C121 H12E 109.5
C118 C121 H12F 109.5
H12D C121 H12F 109.5
H12E C121 H12F 109.5
C160 C158 C159 113.0(14)
C160 C158 C161 101.7(14)
C159 C158 C161 112.0(13)
C160 C158 C98 116.1(11)
C159 C158 C98 98.6(11)
C161 C158 C98 116.0(10)
C158 C159 H15A 109.5
C158 C159 H15B 109.5
H15A C159 H15B 109.5
C158 C159 H15C 109.5
H15A C159 H15C 109.5
H15B C159 H15C 109.5
C158 C160 H16A 109.4
C158 C160 H16B 109.5
H16A C160 H16B 109.5
C158 C160 H16C 109.5
H16A C160 H16C 109.5
H16B C160 H16C 109.5
C158 C161 H16D 109.5
C158 C161 H16E 109.5
H16D C161 H16E 109.5
C158 C161 H16F 109.5
H16D C161 H16F 109.5
H16E C161 H16F 109.5
C163 C122 C125 122.8(7)
C163 C122 C104 112.3(4)
C125 C122 C104 113.9(6)
C163 C122 C164 110.9(5)
C125 C122 C164 80.7(7)
C104 C122 C164 111.8(4)
C125 C122 C123 109.1(6)
C104 C122 C123 113.3(5)
C164 C122 C123 123.5(7)
C163 C122 C124 90.3(7)
C125 C122 C124 108.3(6)
C104 C122 C124 104.9(6)
C123 C122 C124 107.0(6)
C163 C122 C165 109.2(5)
C104 C122 C165 105.4(4)
C164 C122 C165 106.8(5)
C123 C122 C165 92.0(6)
C124 C122 C165 133.7(6)
C122 C123 H12G 109.5
C122 C123 H12H 109.5
H12G C123 H12H 109.5
C122 C123 H12I 109.5
H12G C123 H12I 109.5
H12H C123 H12I 109.5
C122 C124 H12J 109.5
C122 C124 H12K 109.5
H12J C124 H12K 109.5
C122 C124 H12L 109.5
H12J C124 H12L 109.5
H12K C124 H12L 109.5
C122 C125 H12M 109.5
C122 C125 H12N 109.5
H12M C125 H12N 109.5
C122 C125 H12O 109.5
H12M C125 H12O 109.5
H12N C125 H12O 109.5
C122 C163 H16G 109.5
C122 C163 H16H 109.5
H16G C163 H16H 109.5
C122 C163 H16I 109.5
H16G C163 H16I 109.5
H16H C163 H16I 109.5
C122 C164 H16J 109.5
C122 C164 H16K 109.5
H16J C164 H16K 109.5
C122 C164 H16L 109.5
H16J C164 H16L 109.5
H16K C164 H16L 109.5
C122 C165 H16M 109.5
C122 C165 H16N 109.5
H16M C165 H16N 109.5
C122 C165 H16O 109.5
H16M C165 H16O 109.5
H16N C165 H16O 109.5
Cl3A C200 Cl1 125.7(4)
Cl3A C200 Cl2A 122.4(5)
Cl1 C200 Cl2A 95.6(4)
Cl3A C200 Cl2 60.8(3)
Cl1 C200 Cl2 113.2(4)
Cl2A C200 Cl2 67.1(4)
Cl1 C200 Cl3 114.3(4)
Cl2A C200 Cl3 149.3(5)
Cl2 C200 Cl3 104.7(4)
Cl3A C200 Cl1A 110.4(4)
Cl2A C200 Cl1A 104.9(4)
Cl2 C200 Cl1A 105.1(3)
Cl3 C200 Cl1A 105.8(4)
Cl3A C200 H20A 125.4
Cl1 C200 H20A 108.1
Cl2A C200 H20A 52.5
Cl2 C200 H20A 108.1
Cl3 C200 H20A 108.1
Cl1A C200 H20A 123.6
Cl3A C200 H20B 106.0
Cl1 C200 H20B 97.4
Cl2A C200 H20B 106.0
Cl2 C200 H20B 148.9
Cl3 C200 H20B 64.9
Cl1A C200 H20B 106.0
H20A C200 H20B 54.2
Cl5 C201 Cl4 118.7(12)
Cl5 C201 Cl6 109.6(9)
Cl4 C201 Cl6 117.8(11)
Cl5 C201 H201 102.6
Cl4 C201 H201 102.6
Cl6 C201 H201 102.5
Cl5A C211 Cl4A 112.0(4)
Cl5A C211 Cl6A 108.3(4)
Cl4A C211 Cl6A 107.5(4)
Cl5A C211 H211 109.7
Cl4A C211 H211 109.7
Cl6A C211 H211 109.7
Cl7 C202 Cl8 113.9(6)
Cl7 C202 Cl9 112.0(5)
Cl8 C202 Cl9 98.7(6)
Cl7 C202 H202 110.6
Cl8 C202 H202 110.6
Cl9 C202 H202 110.6
Cl7A C212 Cl8A 114.7(13)
Cl7A C212 Cl9A 129.1(14)
Cl8A C212 Cl9A 109.1(12)
Cl7A C212 H212 98.8
Cl8A C212 H212 98.8
Cl9A C212 H212 98.8
Cl7B C222 Cl8B 143.3(18)
Cl7B C222 Cl9B 107.0(13)
Cl8B C222 Cl9B 107.9(13)
Cl7B C222 H222 94.2
Cl8B C222 H222 94.2
Cl9B C222 H222 94.2
Cl10 C204 Cl12 109.9(8)
Cl10 C204 Cl11 112.8(8)
Cl12 C204 Cl11 116.7(9)
Cl10 C204 H204 105.5
Cl12 C204 H204 105.5
Cl11 C204 H204 105.5
Cl13 C214 Cl15 105.5(9)
Cl13 C214 Cl14 116.2(11)
Cl15 C214 Cl14 125.9(12)
Cl13 C214 H214 101.8
Cl15 C214 H214 101.8
Cl14 C214 H214 101.8

loop_
_geom_bond_atom_site_label_1
_geom_bond_atom_site_label_2
_geom_bond_distance
N1 C63 1.459(8)
N1 C61 1.457(8)
N1 C62 1.465(8)
C1 C2 1.361(16)
C1 C9 1.470(18)
C1 C6 1.494(14)
C2 C3 1.478(17)
C2 C12 1.533(11)
C3 C4 1.351(12)
C3 C14 1.410(16)
C4 C5 1.318(14)
C4 C17 1.638(15)
C5 C6 1.321(17)
C5 C19 1.519(12)
C6 C7 1.397(15)
C7 C21 1.244(15)
C7 C8 1.540(15)
C8 C24 1.360(19)
C8 C9 1.439(18)
C9 C10 1.481(18)
C10 C26 1.426(13)
C10 C11 1.477(18)
C11 C12 1.303(16)
C11 C28 1.433(12)
C12 C13 1.536(18)
C13 C14 1.445(13)
C13 C30 1.520(11)
C14 C15 1.416(18)
C15 C32 1.412(12)
C15 C16 1.523(15)
C16 C17 1.345(17)
C16 C34 1.532(19)
C17 C18 1.523(15)
C18 C19 1.327(19)
C18 C36 1.612(17)
C19 C20 1.471(11)
C20 C21 1.344(15)
C20 C38 1.494(12)
C21 C22 1.478(12)
C22 C23 1.350(14)
C22 C39 1.638(15)
C23 C24 1.432(15)
C23 C42 1.442(13)
C24 C25 1.527(13)
C25 C43 1.401(14)
C25 C26 1.393(16)
C26 C27 1.37(2)
C27 C45 1.43(2)
C27 C28 1.47(2)
C28 C29 1.408(14)
C29 C47 1.430(10)
C29 C30 1.472(12)
C30 C31 1.217(14)
C31 C32 1.400(13)
C31 C48 1.488(10)
C32 C33 1.444(17)
C33 C50 1.368(13)
C33 C34 1.404(14)
C34 C35 1.42(2)
C35 C36 1.307(16)
C35 C52 1.354(13)
C36 C37 1.362(17)
C37 C38 1.262(18)
C37 C53 1.489(13)
C38 C39 1.432(13)
C39 C40 1.308(12)
C40 C41 1.414(12)
C40 C54 1.442(15)
C41 C42 1.372(14)
C41 C60 1.527(9)
C42 C43 1.502(14)
C43 C44 1.401(10)
C44 C45 1.421(9)
C44 C59 1.522(8)
C45 C46 1.419(11)
C46 C47 1.414(10)
C46 C58 1.472(8)
C47 C48 1.391(13)
C48 C49 1.47(2)
C49 C50 1.41(2)
C49 C57 1.430(18)
C50 C51 1.483(15)
C51 C52 1.416(13)
C51 C56 1.438(12)
C52 C53 1.452(18)
C53 C54 1.372(13)
C54 C55 1.424(10)
C55 C56 1.416(13)
C55 C60 1.511(12)
C56 C57 1.472(10)
C57 C58 1.372(10)
C58 C59 1.550(7)
C59 C41A 1.471(9)
C59 C55A 1.526(7)
C59 C63 1.572(4)
C59 C60A 1.604(7)
C59 C60 1.612(7)
C60 C61 1.563(8)
C61 H61A 0.9900
C61 H61B 0.9900
C62 H62A 0.9800
C62 H62B 0.9800
C62 H62C 0.9800
N1A C61A 1.459(8)
N1A C63 1.459(8)
N1A C62A 1.475(9)
C1A C9A 1.25(2)
C1A C2A 1.26(2)
C1A C6A 1.567(17)
C2A C3A 1.404(15)
C2A C12A 1.485(16)
C3A C4A 1.301(13)
C3A C14A 1.694(16)
C4A C17A 1.453(13)
C4A C5A 1.463(16)
C5A C6A 1.370(15)
C5A C19A 1.492(12)
C6A C7A 1.480(18)
C7A C8A 1.36(2)
C7A C21A 1.381(19)
C8A C24A 1.341(12)
C8A C9A 1.750(18)
C9A C10A 1.38(3)
C10A C11A 1.38(2)
C10A C26A 1.492(13)
C11A C12A 1.392(16)
C11A C28A 1.587(17)
C12A C13A 1.330(19)
C13A C14A 1.485(15)
C13A C30A 1.542(15)
C14A C15A 1.401(17)
C15A C32A 1.411(18)
C15A C16A 1.566(18)
C16A C17A 1.406(18)
C16A C34A 1.426(15)
C17A C18A 1.414(15)
C18A C36A 1.386(12)
C18A C19A 1.443(16)
C19A C20A 1.332(14)
C20A C21A 1.451(17)
C20A C38A 1.519(13)
C21A C22A 1.417(12)
C22A C23A 1.405(16)
C22A C39A 1.468(12)
C23A C24A 1.448(13)
C23A C42A 1.461(14)
C24A C25A 1.453(17)
C25A C26A 1.441(16)
C25A C43A 1.459(11)
C26A C27A 1.618(17)
C27A C28A 1.314(16)
C27A C45A 1.355(12)
C28A C29A 1.36(2)
C29A C30A 1.466(15)
C29A C47A 1.486(16)
C30A C31A 1.368(13)
C31A C48A 1.356(17)
C31A C32A 1.409(15)
C32A C33A 1.429(14)
C33A C50A 1.392(13)
C33A C34A 1.456(19)
C34A C35A 1.358(17)
C35A C36A 1.316(16)
C35A C52A 1.426(13)
C36A C37A 1.621(12)
C37A C38A 1.338(17)
C37A C53A 1.483(11)
C38A C39A 1.394(17)
C39A C40A 1.492(14)
C40A C54A 1.377(12)
C40A C41A 1.406(11)
C41A C42A 1.393(10)
C42A C43A 1.449(12)
C43A C44A 1.357(14)
C44A C45A 1.476(12)
C44A C60A 1.511(11)
C45A C46A 1.460(17)
C46A C47A 1.354(13)
C46A C58A 1.469(14)
C47A C48A 1.442(17)
C48A C49A 1.287(15)
C49A C50A 1.403(17)
C49A C57A 1.408(13)
C50A C51A 1.528(16)
C51A C52A 1.37(2)
C51A C56A 1.467(14)
C52A C53A 1.470(15)
C53A C54A 1.417(11)
C54A C55A 1.429(11)
C55A C56A 1.333(13)
C56A C57A 1.501(14)
C57A C58A 1.389(14)
C58A C60A 1.505(11)
C60A C61A 1.561(9)
C61A H61C 0.9900
C61A H61D 0.9900
C62A H62D 0.9800
C62A H62E 0.9800
C62A H62F 0.9800
C63 C64 1.516(4)
C63 H63A 1.0000
C63 H63B 1.0000
C64 C65 1.380(5)
C64 C84 1.384(5)
C65 C66 1.401(4)
C65 H65A 0.9500
C66 C82 1.423(5)
C66 C67 1.468(5)
C67 C68 1.396(5)
C67 C80 1.416(4)
C68 C69 1.386(5)
C68 H68A 0.9500
C69 C70 1.396(5)
C69 C106 1.537(5)
C70 C71 1.390(5)
C70 H70A 0.9500
C71 C80 1.414(5)
C71 C72 1.471(4)
C72 C77 1.399(5)
C72 C73 1.409(5)
C73 C74 1.376(5)
C73 H73A 0.9500
C74 C75 1.389(5)
C74 C110 1.541(5)
C75 C76 1.397(5)
C75 H75A 0.9500
C76 C77 1.415(4)
C76 C91 1.467(5)
C77 C78 1.445(4)
C78 C89 1.406(5)
C78 C79 1.418(4)
C79 C81 1.414(4)
C79 C80 1.440(5)
C81 C87 1.414(5)
C81 C82 1.445(4)
C82 C83 1.410(5)
C83 C84 1.394(4)
C83 C85 1.469(5)
C84 H84A 0.9500
C85 C105 1.397(5)
C85 C86 1.419(4)
C86 C102 1.417(5)
C86 C87 1.441(4)
C87 C88 1.416(4)
C88 C89 1.417(4)
C88 C101 1.440(5)
C89 C90 1.447(4)
C90 C91 1.412(4)
C90 C95 1.412(5)
C91 C92 1.401(4)
C92 C93 1.386(5)
C92 H92A 0.9500
C93 C94 1.382(5)
C93 C114 1.542(4)
C94 C95 1.404(4)
C94 H94A 0.9500
C95 C96 1.459(5)
C96 C97 1.384(6)
C96 C101 1.429(4)
C97 C98 1.392(6)
C97 H97A 0.9500
C98 C99 1.385(5)
C98 C118 1.543(8)
C98 C158 1.606(13)
C99 C100 1.400(5)
C99 H99A 0.9500
C100 C101 1.404(5)
C100 C102 1.466(4)
C102 C103 1.399(5)
C103 C104 1.390(5)
C103 H10A 0.9500
C104 C105 1.396(6)
C104 C122 1.538(5)
C105 H10B 0.9500
C106 C107 1.519(5)
C106 C148 1.533(10)
C106 C109 1.536(6)
C106 C108 1.548(6)
C106 C147 1.548(10)
C106 C149 1.550(11)
C107 H10C 0.9800
C107 H10D 0.9800
C107 H10E 0.9800
C108 H10F 0.9800
C108 H10G 0.9800
C108 H10H 0.9800
C109 H10I 0.9800
C109 H10J 0.9800
C109 H10K 0.9800
C147 H14A 0.9800
C147 H14B 0.9800
C147 H14C 0.9800
C148 H14D 0.9800
C148 H14E 0.9800
C148 H14F 0.9800
C149 H14G 0.9800
C149 H14H 0.9800
C149 H14I 0.9800
C110 C113 1.529(5)
C110 C111 1.536(5)
C110 C112 1.549(5)
C111 H11A 0.9800
C111 H11B 0.9800
C111 H11C 0.9800
C112 H11D 0.9800
C112 H11E 0.9800
C112 H11F 0.9800
C113 H11G 0.9800
C113 H11H 0.9800
C113 H11I 0.9800
C114 C117 1.532(5)
C114 C116 1.531(5)
C114 C115 1.537(5)
C115 H11J 0.9800
C115 H11K 0.9800
C115 H11L 0.9800
C116 H11M 0.9800
C116 H11N 0.9800
C116 H11O 0.9800
C117 H11P 0.9800
C117 H11Q 0.9800
C117 H11R 0.9800
C118 C119 1.521(11)
C118 C121 1.522(9)
C118 C120 1.694(12)
C119 H11S 0.9800
C119 H11T 0.9800
C119 H11U 0.9800
C120 H12A 0.9800
C120 H12B 0.9800
C120 H12C 0.9800
C121 H12D 0.9800
C121 H12E 0.9800
C121 H12F 0.9800
C158 C160 1.236(18)
C158 C159 1.51(2)
C158 C161 1.54(2)
C159 H15A 0.9800
C159 H15B 0.9800
C159 H15C 0.9800
C160 H16A 0.9800
C160 H16B 0.9800
C160 H16C 0.9800
C161 H16D 0.9800
C161 H16E 0.9800
C161 H16F 0.9800
C122 C163 1.508(7)
C122 C125 1.526(8)
C122 C164 1.539(6)
C122 C123 1.544(8)
C122 C124 1.562(8)
C122 C165 1.567(7)
C123 H12G 0.9800
C123 H12H 0.9800
C123 H12I 0.9800
C124 H12J 0.9800
C124 H12K 0.9800
C124 H12L 0.9800
C125 H12M 0.9800
C125 H12N 0.9800
C125 H12O 0.9800
C163 H16G 0.9800
C163 H16H 0.9800
C163 H16I 0.9800
C164 H16J 0.9800
C164 H16K 0.9800
C164 H16L 0.9800
C165 H16M 0.9800
C165 H16N 0.9800
C165 H16O 0.9800
C200 Cl3A 1.622(8)
C200 Cl1 1.678(7)
C200 Cl2A 1.707(9)
C200 Cl2 1.781(7)
C200 Cl3 1.790(8)
C200 Cl1A 1.861(7)
C200 H20A 1.0000
C200 H20B 1.0000
C201 Cl5 1.699(15)
C201 Cl4 1.706(15)
C201 Cl6 1.785(13)
C201 H201 1.0000
C211 Cl5A 1.733(7)
C211 Cl4A 1.758(7)
C211 Cl6A 1.802(8)
C211 H211 1.0000
C202 Cl7 1.774(10)
C202 Cl8 1.781(10)
C202 Cl9 1.798(12)
C202 H202 1.0000
C212 Cl7A 1.733(16)
C212 Cl8A 1.774(17)
C212 Cl9A 1.776(17)
C212 H212 1.0000
C222 Cl7B 1.729(16)
C222 Cl8B 1.763(16)
C222 Cl9B 1.789(17)
C222 H222 1.0000
C204 Cl10 1.664(13)
C204 Cl12 1.794(14)
C204 Cl11 1.799(13)
C204 H204 1.0000
C214 Cl13 1.699(15)
C214 Cl15 1.735(15)
C214 Cl14 1.755(15)
C214 H214 1.0000

loop_
_geom_torsion_atom_site_label_1
_geom_torsion_atom_site_label_2
_geom_torsion_atom_site_label_3
_geom_torsion_atom_site_label_4
_geom_torsion
C9 C1 C2 C3 -134.2(10)
C6 C1 C2 C3 0.9(12)
C9 C1 C2 C12 3.4(13)
C6 C1 C2 C12 138.5(8)
C1 C2 C3 C4 -2.8(11)
C12 C2 C3 C4 -144.1(7)
C1 C2 C3 C14 142.3(9)
C12 C2 C3 C14 1.1(10)
C14 C3 C4 C5 -132.2(11)
C2 C3 C4 C5 5.1(13)
C14 C3 C4 C17 8.2(12)
C2 C3 C4 C17 145.5(7)
C3 C4 C5 C6 -4.4(13)
C17 C4 C5 C6 -146.4(7)
C3 C4 C5 C19 137.9(10)
C17 C4 C5 C19 -4.1(8)
C4 C5 C6 C7 140.7(8)
C19 C5 C6 C7 1.9(11)
C4 C5 C6 C1 1.2(11)
C19 C5 C6 C1 -137.5(8)
C2 C1 C6 C5 0.0(12)
C9 C1 C6 C5 141.8(9)
C2 C1 C6 C7 -141.2(9)
C9 C1 C6 C7 0.5(11)
C5 C6 C7 C21 -1.2(14)
C1 C6 C7 C21 142.8(10)
C5 C6 C7 C8 -147.7(8)
C1 C6 C7 C8 -3.7(11)
C21 C7 C8 C24 -11.8(14)
C6 C7 C8 C24 140.9(10)
C21 C7 C8 C9 -147.0(10)
C6 C7 C8 C9 5.6(11)
C24 C8 C9 C1 -144.7(10)
C7 C8 C9 C1 -5.3(11)
C24 C8 C9 C10 -0.2(17)
C7 C8 C9 C10 139.2(11)
C2 C1 C9 C8 142.0(10)
C6 C1 C9 C8 3.1(11)
C2 C1 C9 C10 -5.8(14)
C6 C1 C9 C10 -144.6(9)
C8 C9 C10 C26 -2.1(16)
C1 C9 C10 C26 139.7(10)
C8 C9 C10 C11 -137.3(11)
C1 C9 C10 C11 4.5(13)
C26 C10 C11 C12 -140.1(9)
C9 C10 C11 C12 -1.2(13)
C26 C10 C11 C28 0.5(10)
C9 C10 C11 C28 139.4(9)
C28 C11 C12 C2 -137.2(9)
C10 C11 C12 C2 -1.2(13)
C28 C11 C12 C13 -0.2(12)
C10 C11 C12 C13 135.7(9)
C1 C2 C12 C11 0.2(12)
C3 C2 C12 C11 143.6(9)
C1 C2 C12 C13 -143.9(8)
C3 C2 C12 C13 -0.5(9)
C11 C12 C13 C14 -143.8(9)
C2 C12 C13 C14 -0.2(9)
C11 C12 C13 C30 -4.2(12)
C2 C12 C13 C30 139.5(8)
C4 C3 C14 C15 -3.0(14)
C2 C3 C14 C15 -139.9(8)
C4 C3 C14 C13 135.8(10)
C2 C3 C14 C13 -1.2(10)
C30 C13 C14 C3 -140.0(9)
C12 C13 C14 C3 0.8(10)
C30 C13 C14 C15 1.3(12)
C12 C13 C14 C15 142.1(8)
C3 C14 C15 C32 136.3(9)
C13 C14 C15 C32 -0.1(13)
C3 C14 C15 C16 -1.3(11)
C13 C14 C15 C16 -137.6(8)
C32 C15 C16 C17 -144.7(9)
C14 C15 C16 C17 -1.8(11)
C32 C15 C16 C34 2.1(10)
C14 C15 C16 C34 145.0(8)
C15 C16 C17 C18 139.4(10)
C34 C16 C17 C18 -0.7(15)
C15 C16 C17 C4 8.0(12)
C34 C16 C17 C4 -132.1(11)
C5 C4 C17 C16 141.3(8)
C3 C4 C17 C16 -10.9(11)
C5 C4 C17 C18 3.8(8)
C3 C4 C17 C18 -148.4(7)
C16 C17 C18 C19 -141.6(10)
C4 C17 C18 C19 -2.1(8)
C16 C17 C18 C36 0.8(15)
C4 C17 C18 C36 140.3(9)
C17 C18 C19 C20 140.2(7)
C36 C18 C19 C20 0.1(12)
C17 C18 C19 C5 -0.1(9)
C36 C18 C19 C5 -140.2(8)
C6 C5 C19 C18 142.6(8)
C4 C5 C19 C18 3.0(9)
C6 C5 C19 C20 -2.9(10)
C4 C5 C19 C20 -142.4(7)
C18 C19 C20 C21 -136.5(9)
C5 C19 C20 C21 3.0(10)
C18 C19 C20 C38 3.3(10)
C5 C19 C20 C38 142.8(6)
C6 C7 C21 C20 1.3(14)
C8 C7 C21 C20 145.6(8)
C6 C7 C21 C22 -135.9(11)
C8 C7 C21 C22 8.4(14)
C19 C20 C21 C7 -2.3(12)
C38 C20 C21 C7 -139.5(8)
C19 C20 C21 C22 141.6(7)
C38 C20 C21 C22 4.4(9)
C7 C21 C22 C23 -1.3(16)
C20 C21 C22 C23 -142.2(9)
C7 C21 C22 C39 137.7(10)
C20 C21 C22 C39 -3.2(8)
C21 C22 C23 C24 -3.7(14)
C39 C22 C23 C24 -138.1(9)
C21 C22 C23 C42 136.9(10)
C39 C22 C23 C42 2.5(12)
C9 C8 C24 C23 140.1(10)
C7 C8 C24 C23 7.4(14)
C9 C8 C24 C25 0.5(16)
C7 C8 C24 C25 -132.3(10)
C22 C23 C24 C8 0.3(14)
C42 C23 C24 C8 -144.2(9)
C22 C23 C24 C25 146.3(9)
C42 C23 C24 C25 1.8(11)
C8 C24 C25 C43 141.0(11)
C23 C24 C25 C43 -2.5(10)
C8 C24 C25 C26 1.5(16)
C23 C24 C25 C26 -141.9(9)
C43 C25 C26 C27 0.6(16)
C24 C25 C26 C27 135.6(13)
C43 C25 C26 C10 -138.8(9)
C24 C25 C26 C10 -3.8(14)
C9 C10 C26 C27 -140.6(12)
C11 C10 C26 C27 -1.4(12)
C9 C10 C26 C25 4.1(14)
C11 C10 C26 C25 143.2(9)
C25 C26 C27 C45 -1(2)
C10 C26 C27 C45 142.9(13)
C25 C26 C27 C28 -141.7(11)
C10 C26 C27 C28 1.8(15)
C12 C11 C28 C29 -0.6(12)
C10 C11 C28 C29 -142.3(8)
C12 C11 C28 C27 142.3(10)
C10 C11 C28 C27 0.5(11)
C26 C27 C28 C29 141.8(10)
C45 C27 C28 C29 -0.4(16)
C26 C27 C28 C11 -1.5(14)
C45 C27 C28 C11 -143.6(10)
C11 C28 C29 C47 135.7(8)
C27 C28 C29 C47 -1.8(12)
C11 C28 C29 C30 6.2(11)
C27 C28 C29 C30 -131.3(10)
C28 C29 C30 C31 140.3(8)
C47 C29 C30 C31 2.4(9)
C28 C29 C30 C13 -9.6(9)
C47 C29 C30 C13 -147.5(6)
C14 C13 C30 C31 -3.1(12)
C12 C13 C30 C31 -139.8(9)
C14 C13 C30 C29 144.9(8)
C12 C13 C30 C29 8.3(9)
C29 C30 C31 C32 -142.5(8)
C13 C30 C31 C32 3.3(12)
C29 C30 C31 C48 -0.5(10)
C13 C30 C31 C48 145.2(7)
C30 C31 C32 C15 -1.8(13)
C48 C31 C32 C15 -138.9(9)
C30 C31 C32 C33 136.4(10)
C48 C31 C32 C33 -0.7(14)
C14 C15 C32 C31 0.1(13)
C16 C15 C32 C31 141.0(9)
C14 C15 C32 C33 -142.8(9)
C16 C15 C32 C33 -1.8(10)
C31 C32 C33 C50 0.1(15)
C15 C32 C33 C50 142.9(9)
C31 C32 C33 C34 -142.0(10)
C15 C32 C33 C34 0.8(11)
C50 C33 C34 C35 -6.4(16)
C32 C33 C34 C35 136.9(12)
C50 C33 C34 C16 -142.7(10)
C32 C33 C34 C16 0.6(12)
C17 C16 C34 C33 142.8(11)
C15 C16 C34 C33 -1.6(11)
C17 C16 C34 C35 0.1(14)
C15 C16 C34 C35 -144.4(8)
C33 C34 C35 C36 -132.6(12)
C16 C34 C35 C36 0.4(14)
C33 C34 C35 C52 6.7(17)
C16 C34 C35 C52 139.7(9)
C52 C35 C36 C37 -8.4(12)
C34 C35 C36 C37 134.1(11)
C52 C35 C36 C18 -142.7(9)
C34 C35 C36 C18 -0.3(15)
C19 C18 C36 C35 136.9(10)
C17 C18 C36 C35 -0.4(14)
C19 C18 C36 C37 -2.7(11)
C17 C18 C36 C37 -140.0(9)
C35 C36 C37 C38 -136.1(10)
C18 C36 C37 C38 1.6(12)
C35 C36 C37 C53 8.7(11)
C18 C36 C37 C53 146.5(7)
C36 C37 C38 C39 140.8(9)
C53 C37 C38 C39 2.7(11)
C36 C37 C38 C20 2.2(13)
C53 C37 C38 C20 -135.9(8)
C21 C20 C38 C37 138.0(8)
C19 C20 C38 C37 -4.6(9)
C21 C20 C38 C39 -3.8(9)
C19 C20 C38 C39 -146.4(6)
C37 C38 C39 C40 -8.3(13)
C20 C38 C39 C40 137.8(9)
C37 C38 C39 C22 -144.8(7)
C20 C38 C39 C22 1.3(7)
C23 C22 C39 C40 -2.1(11)
C21 C22 C39 C40 -142.4(7)
C23 C22 C39 C38 141.3(8)
C21 C22 C39 C38 1.0(7)
C38 C39 C40 C41 -135.3(10)
C22 C39 C40 C41 -2.2(12)
C38 C39 C40 C54 8.8(12)
C22 C39 C40 C54 141.9(7)
C39 C40 C41 C42 6.1(12)
C54 C40 C41 C42 -140.1(7)
C39 C40 C41 C60 154.9(8)
C54 C40 C41 C60 8.7(8)
C40 C41 C42 C23 -5.4(11)
C60 C41 C42 C23 -150.4(7)
C40 C41 C42 C43 135.1(8)
C60 C41 C42 C43 -9.9(11)
C22 C23 C42 C41 1.2(12)
C24 C23 C42 C41 145.0(8)
C22 C23 C42 C43 -144.4(8)
C24 C23 C42 C43 -0.6(10)
C26 C25 C43 C44 -2.4(13)
C24 C25 C43 C44 -142.1(8)
C26 C25 C43 C42 141.8(8)
C24 C25 C43 C42 2.1(9)
C41 C42 C43 C25 -146.3(8)
C23 C42 C43 C25 -1.0(9)
C41 C42 C43 C44 -1.2(11)
C23 C42 C43 C44 144.1(8)
C25 C43 C44 C45 4.1(11)
C42 C43 C44 C45 -136.6(7)
C25 C43 C44 C59 155.6(7)
C42 C43 C44 C59 14.9(10)
C26 C27 C45 C44 2.2(19)
C28 C27 C45 C44 141.1(9)
C26 C27 C45 C46 -140.2(12)
C28 C27 C45 C46 -1.3(15)
C43 C44 C45 C27 -3.9(12)
C59 C44 C45 C27 -158.8(10)
C43 C44 C45 C46 142.5(7)
C59 C44 C45 C46 -12.5(6)
C27 C45 C46 C47 5.2(11)
C44 C45 C46 C47 -140.5(5)
C27 C45 C46 C58 144.2(9)
C44 C45 C46 C58 -1.5(7)
C45 C46 C47 C48 139.0(6)
C58 C46 C47 C48 4.4(9)
C45 C46 C47 C29 -7.3(8)
C58 C46 C47 C29 -141.9(6)
C28 C29 C47 C48 -143.8(7)
C30 C29 C47 C48 -3.3(7)
C28 C29 C47 C46 5.6(9)
C30 C29 C47 C46 146.1(6)
C46 C47 C48 C49 -7.5(12)
C29 C47 C48 C49 140.9(9)
C46 C47 C48 C31 -145.2(6)
C29 C47 C48 C31 3.3(8)
C30 C31 C48 C47 -1.6(8)
C32 C31 C48 C47 141.2(8)
C30 C31 C48 C49 -140.0(10)
C32 C31 C48 C49 2.9(14)
C47 C48 C49 C50 -136.3(11)
C31 C48 C49 C50 -4.4(17)
C47 C48 C49 C57 6.9(16)
C31 C48 C49 C57 138.9(10)
C34 C33 C50 C49 139.2(13)
C32 C33 C50 C49 -2.0(18)
C34 C33 C50 C51 2.1(14)
C32 C33 C50 C51 -139.1(10)
C57 C49 C50 C33 -139.6(12)
C48 C49 C50 C33 4(2)
C57 C49 C50 C51 3.2(15)
C48 C49 C50 C51 146.9(11)
C33 C50 C51 C52 1.2(13)
C49 C50 C51 C52 -144.3(10)
C33 C50 C51 C56 143.6(9)
C49 C50 C51 C56 -1.9(11)
C36 C35 C52 C51 145.8(9)
C34 C35 C52 C51 -2.7(15)
C36 C35 C52 C53 3.6(10)
C34 C35 C52 C53 -144.9(9)
C56 C51 C52 C35 -139.2(10)
C50 C51 C52 C35 -0.8(14)
C56 C51 C52 C53 0.1(12)
C50 C51 C52 C53 138.4(9)
C35 C52 C53 C54 142.9(9)
C51 C52 C53 C54 -1.4(13)
C35 C52 C53 C37 1.2(9)
C51 C52 C53 C37 -143.1(8)
C38 C37 C53 C54 1.2(12)
C36 C37 C53 C54 -147.7(8)
C38 C37 C53 C52 143.7(8)
C36 C37 C53 C52 -5.2(8)
C52 C53 C54 C55 1.4(13)
C37 C53 C54 C55 138.2(9)
C52 C53 C54 C40 -137.4(9)
C37 C53 C54 C40 -0.6(11)
C39 C40 C54 C53 -3.9(10)
C41 C40 C54 C53 146.2(7)
C39 C40 C54 C55 -148.4(7)
C41 C40 C54 C55 1.7(8)
C53 C54 C55 C56 0.0(12)
C40 C54 C55 C56 142.7(7)
C53 C54 C55 C60 -154.4(8)
C40 C54 C55 C60 -11.7(8)
C54 C55 C56 C51 -1.4(11)
C60 C55 C56 C51 148.4(8)
C54 C55 C56 C57 -139.9(7)
C60 C55 C56 C57 9.9(11)
C52 C51 C56 C55 1.4(12)
C50 C51 C56 C55 -140.8(8)
C52 C51 C56 C57 142.3(8)
C50 C51 C56 C57 0.2(9)
C50 C49 C57 C58 139.7(11)
C48 C49 C57 C58 -3.6(16)
C50 C49 C57 C56 -3.1(14)
C48 C49 C57 C56 -146.4(10)
C55 C56 C57 C58 2.6(10)
C51 C56 C57 C58 -140.9(7)
C55 C56 C57 C49 145.1(9)
C51 C56 C57 C49 1.6(10)
C49 C57 C58 C46 0.8(11)
C56 C57 C58 C46 136.2(7)
C49 C57 C58 C59 -151.5(9)
C56 C57 C58 C59 -16.0(9)
C47 C46 C58 C57 -1.0(9)
C45 C46 C58 C57 -141.5(6)
C47 C46 C58 C59 155.0(5)
C45 C46 C58 C59 14.5(6)
C43 C44 C59 C41A -99.4(7)
C45 C44 C59 C41A 53.9(7)
C43 C44 C59 C55A -161.4(9)
C45 C44 C59 C55A -8.1(5)
C43 C44 C59 C58 -133.8(6)
C45 C44 C59 C58 19.4(5)
C43 C44 C59 C63 104.2(6)
C45 C44 C59 C63 -102.5(5)
C43 C44 C59 C60A 11.0(6)
C45 C44 C59 C60A 164.3(5)
C43 C44 C59 C60 -15.9(8)
C45 C44 C59 C60 137.3(5)
C57 C58 C59 C41A -5.7(6)
C46 C58 C59 C41A -160.3(7)
C57 C58 C59 C44 134.6(6)
C46 C58 C59 C44 -20.1(5)
C57 C58 C59 C55A 155.1(7)
C46 C58 C59 C55A 0.5(4)
C57 C58 C59 C63 -102.5(6)
C46 C58 C59 C63 102.8(5)
C57 C58 C59 C60A 62.7(10)
C46 C58 C59 C60A -92.0(8)
C57 C58 C59 C60 15.7(7)
C46 C58 C59 C60 -139.0(5)
C56 C55 C60 C41 -135.4(7)
C54 C55 C60 C41 15.8(7)
C56 C55 C60 C61 104.8(8)
C54 C55 C60 C61 -104.0(7)
C56 C55 C60 C59 -8.7(10)
C54 C55 C60 C59 142.5(6)
C42 C41 C60 C55 133.2(7)
C40 C41 C60 C55 -14.6(7)
C42 C41 C60 C61 -108.9(8)
C40 C41 C60 C61 103.3(8)
C42 C41 C60 C59 7.6(9)
C40 C41 C60 C59 -140.2(6)
C41A C59 C60 C55 11.9(5)
C44 C59 C60 C55 -112.9(6)
C55A C59 C60 C55 -74.3(10)
C58 C59 C60 C55 -3.6(7)
C63 C59 C60 C55 120.6(5)
C60A C59 C60 C55 -148.7(7)
C41A C59 C60 C41 129.4(6)
C44 C59 C60 C41 4.6(7)
C55A C59 C60 C41 43.3(11)
C58 C59 C60 C41 114.0(6)
C63 C59 C60 C41 -121.9(5)
C60A C59 C60 C41 -31.2(5)
C41A C59 C60 C61 -107.4(7)
C44 C59 C60 C61 127.8(7)
C55A C59 C60 C61 166.5(8)
C58 C59 C60 C61 -122.8(7)
C63 C59 C60 C61 1.3(7)
C60A C59 C60 C61 92.0(7)
C63 N1 C61 C60 -52.3(9)
C62 N1 C61 C60 -170.8(9)
C55 C60 C61 N1 -93.5(8)
C41 C60 C61 N1 155.0(8)
C59 C60 C61 N1 29.2(9)
C9A C1A C2A C3A -146.5(9)
C6A C1A C2A C3A -7.6(12)
C9A C1A C2A C12A -1.7(14)
C6A C1A C2A C12A 137.3(9)
C1A C2A C3A C4A 18.7(14)
C12A C2A C3A C4A -129.6(11)
C1A C2A C3A C14A 145.6(7)
C12A C2A C3A C14A -2.7(8)
C2A C3A C4A C17A 121.8(13)
C14A C3A C4A C17A -1.6(12)
C2A C3A C4A C5A -19.7(14)
C14A C3A C4A C5A -143.1(7)
C3A C4A C5A C6A 11.0(11)
C17A C4A C5A C6A -139.2(9)
C3A C4A C5A C19A 151.2(7)
C17A C4A C5A C19A 1.0(9)
C4A C5A C6A C7A 133.5(11)
C19A C5A C6A C7A -1.6(15)
C4A C5A C6A C1A -4.2(12)
C19A C5A C6A C1A -139.3(9)
C9A C1A C6A C5A 144.8(10)
C2A C1A C6A C5A 2.6(12)
C9A C1A C6A C7A 1.6(12)
C2A C1A C6A C7A -140.6(9)
C5A C6A C7A C8A -142.2(11)
C1A C6A C7A C8A -2.5(12)
C5A C6A C7A C21A 4.6(17)
C1A C6A C7A C21A 144.3(10)
C21A C7A C8A C24A -1(2)
C6A C7A C8A C24A 142.3(11)
C21A C7A C8A C9A -140.9(12)
C6A C7A C8A C9A 2.2(11)
C2A C1A C9A C10A 2.8(18)
C6A C1A C9A C10A -141.6(13)
C2A C1A C9A C8A 144.3(9)
C6A C1A C9A C8A -0.2(12)
C24A C8A C9A C1A -141.6(11)
C7A C8A C9A C1A -1.3(13)
C24A C8A C9A C10A 9.8(14)
C7A C8A C9A C10A 150.1(11)
C1A C9A C10A C11A -4.4(17)
C8A C9A C10A C11A -146.1(7)
C1A C9A C10A C26A 129.6(17)
C8A C9A C10A C26A -12.1(19)
C9A C10A C11A C12A 5.5(13)
C26A C10A C11A C12A -137.6(9)
C9A C10A C11A C28A 143.4(8)
C26A C10A C11A C28A 0.3(10)
C10A C11A C12A C13A 131.4(11)
C28A C11A C12A C13A -4.4(13)
C10A C11A C12A C2A -5.0(12)
C28A C11A C12A C2A -140.8(7)
C1A C2A C12A C13A -139.6(10)
C3A C2A C12A C13A 5.0(10)
C1A C2A C12A C11A 2.6(11)
C3A C2A C12A C11A 147.3(7)
C11A C12A C13A C14A -140.6(9)
C2A C12A C13A C14A -4.7(10)
C11A C12A C13A C30A 4.9(15)
C2A C12A C13A C30A 140.8(9)
C12A C13A C14A C15A 145.1(10)
C30A C13A C14A C15A -5.4(13)
C12A C13A C14A C3A 2.9(9)
C30A C13A C14A C3A -147.6(8)
C4A C3A C14A C15A 3.1(11)
C2A C3A C14A C15A -139.1(9)
C4A C3A C14A C13A 142.1(7)
C2A C3A C14A C13A 0.0(8)
C13A C14A C15A C32A 0.5(16)
C3A C14A C15A C32A 135.6(11)
C13A C14A C15A C16A -139.0(10)
C3A C14A C15A C16A -3.8(13)
C32A C15A C16A C17A -143.0(9)
C14A C15A C16A C17A 3.0(13)
C32A C15A C16A C34A -1.6(11)
C14A C15A C16A C34A 144.4(9)
C34A C16A C17A C18A 4.0(14)
C15A C16A C17A C18A 138.7(9)
C34A C16A C17A C4A -136.2(11)
C15A C16A C17A C4A -1.6(13)
C3A C4A C17A C16A 1.2(15)
C5A C4A C17A C16A 143.2(9)
C3A C4A C17A C18A -142.4(10)
C5A C4A C17A C18A -0.4(9)
C16A C17A C18A C36A 3.4(12)
C4A C17A C18A C36A 148.6(7)
C16A C17A C18A C19A -145.6(8)
C4A C17A C18A C19A -0.4(9)
C36A C18A C19A C20A -1.7(15)
C17A C18A C19A C20A 141.4(9)
C36A C18A C19A C5A -142.1(9)
C17A C18A C19A C5A 1.0(9)
C6A C5A C19A C20A -1.3(14)
C4A C5A C19A C20A -143.2(9)
C6A C5A C19A C18A 140.8(9)
C4A C5A C19A C18A -1.2(9)
C18A C19A C20A C21A -135.9(9)
C5A C19A C20A C21A 1.0(14)
C18A C19A C20A C38A 1.2(13)
C5A C19A C20A C38A 138.1(9)
C8A C7A C21A C22A -1.0(18)
C6A C7A C21A C22A -142.0(10)
C8A C7A C21A C20A 136.3(13)
C6A C7A C21A C20A -4.8(15)
C19A C20A C21A C7A 2.2(15)
C38A C20A C21A C7A -139.5(10)
C19A C20A C21A C22A 141.2(10)
C38A C20A C21A C22A -0.6(11)
C7A C21A C22A C23A 0.9(14)
C20A C21A C22A C23A -140.6(9)
C7A C21A C22A C39A 143.0(11)
C20A C21A C22A C39A 1.5(12)
C21A C22A C23A C24A 0.8(14)
C39A C22A C23A C24A -136.2(10)
C21A C22A C23A C42A 136.2(9)
C39A C22A C23A C42A -0.8(14)
C7A C8A C24A C23A 2.7(17)
C9A C8A C24A C23A 136.1(10)
C7A C8A C24A C25A -137.9(12)
C9A C8A C24A C25A -4.5(13)
C22A C23A C24A C8A -2.7(15)
C42A C23A C24A C8A -143.9(10)
C22A C23A C24A C25A 143.3(9)
C42A C23A C24A C25A 2.1(10)
C8A C24A C25A C26A 0.2(12)
C23A C24A C25A C26A -143.9(8)
C8A C24A C25A C43A 142.7(8)
C23A C24A C25A C43A -1.4(10)
C24A C25A C26A C10A -1.5(13)
C43A C25A C26A C10A -140.8(10)
C24A C25A C26A C27A 134.4(9)
C43A C25A C26A C27A -4.8(12)
C11A C10A C26A C25A 142.3(9)
C9A C10A C26A C25A 9(2)
C11A C10A C26A C27A -0.2(10)
C9A C10A C26A C27A -133.2(15)
C25A C26A C27A C28A -140.4(8)
C10A C26A C27A C28A 0.0(9)
C25A C26A C27A C45A 6.6(11)
C10A C26A C27A C45A 147.0(8)
C45A C27A C28A C29A 11.5(17)
C26A C27A C28A C29A 145.0(9)
C45A C27A C28A C11A -133.4(12)
C26A C27A C28A C11A 0.2(9)
C10A C11A C28A C27A -0.3(10)
C12A C11A C28A C27A 144.9(9)
C10A C11A C28A C29A -143.7(9)
C12A C11A C28A C29A 1.5(12)
C27A C28A C29A C30A -140.6(10)
C11A C28A C29A C30A 1.5(14)
C27A C28A C29A C47A -5.1(14)
C11A C28A C29A C47A 137.0(9)
C28A C29A C30A C31A 135.7(10)
C47A C29A C30A C31A -5.0(11)
C28A C29A C30A C13A -1.5(13)
C47A C29A C30A C13A -142.2(8)
C12A C13A C30A C31A -130.4(11)
C14A C13A C30A C31A 13.6(14)
C12A C13A C30A C29A -1.6(13)
C14A C13A C30A C29A 142.4(9)
C29A C30A C31A C48A 5.0(12)
C13A C30A C31A C48A 133.1(10)
C29A C30A C31A C32A -143.2(9)
C13A C30A C31A C32A -15.2(14)
C14A C15A C32A C31A -2.1(16)
C16A C15A C32A C31A 140.9(9)
C14A C15A C32A C33A -141.6(11)
C16A C15A C32A C33A 1.4(11)
C48A C31A C32A C15A -136.0(11)
C30A C31A C32A C15A 9.2(14)
C48A C31A C32A C33A 0.5(16)
C30A C31A C32A C33A 145.6(10)
C15A C32A C33A C50A 142.2(10)
C31A C32A C33A C50A 0.1(15)
C15A C32A C33A C34A -0.7(11)
C31A C32A C33A C34A -142.8(10)
C17A C16A C34A C35A -4.5(15)
C15A C16A C34A C35A -143.0(10)
C17A C16A C34A C33A 139.7(10)
C15A C16A C34A C33A 1.2(10)
C50A C33A C34A C35A -2.0(15)
C32A C33A C34A C35A 140.5(9)
C50A C33A C34A C16A -142.9(9)
C32A C33A C34A C16A -0.4(11)
C16A C34A C35A C36A -3.1(13)
C33A C34A C35A C36A -140.6(10)
C16A C34A C35A C52A 141.3(10)
C33A C34A C35A C52A 3.7(13)
C34A C35A C36A C18A 12.4(13)
C52A C35A C36A C18A -133.4(9)
C34A C35A C36A C37A 142.8(8)
C52A C35A C36A C37A -3.0(9)
C17A C18A C36A C35A -12.3(12)
C19A C18A C36A C35A 129.5(10)
C17A C18A C36A C37A -141.3(7)
C19A C18A C36A C37A 0.5(12)
C35A C36A C37A C38A -140.1(8)
C18A C36A C37A C38A 1.1(11)
C35A C36A C37A C53A 3.8(8)
C18A C36A C37A C53A 145.0(7)
C53A C37A C38A C39A -1.6(13)
C36A C37A C38A C39A 137.8(9)
C53A C37A C38A C20A -140.9(8)
C36A C37A C38A C20A -1.6(12)
C19A C20A C38A C37A 0.4(13)
C21A C20A C38A C37A 144.4(9)
C19A C20A C38A C39A -144.7(10)
C21A C20A C38A C39A -0.7(11)
C37A C38A C39A C22A -142.3(9)
C20A C38A C39A C22A 1.7(13)
C37A C38A C39A C40A -2.9(14)
C20A C38A C39A C40A 141.1(9)
C23A C22A C39A C38A 140.9(10)
C21A C22A C39A C38A -2.0(13)
C23A C22A C39A C40A -0.5(15)
C21A C22A C39A C40A -143.5(10)
C38A C39A C40A C54A 2.8(13)
C22A C39A C40A C54A 140.6(10)
C38A C39A C40A C41A -137.3(9)
C22A C39A C40A C41A 0.5(15)
C54A C40A C41A C42A -141.6(7)
C39A C40A C41A C42A 0.9(12)
C54A C40A C41A C59 11.2(7)
C39A C40A C41A C59 153.7(8)
C44 C59 C41A C42A 97.5(8)
C55A C59 C41A C42A 134.5(7)
C58 C59 C41A C42A 151.7(9)
C63 C59 C41A C42A -105.4(7)
C60A C59 C41A C42A 8.6(9)
C60 C59 C41A C42A -7.4(6)
C44 C59 C41A C40A -52.8(7)
C55A C59 C41A C40A -15.8(6)
C58 C59 C41A C40A 1.4(4)
C63 C59 C41A C40A 104.3(5)
C60A C59 C41A C40A -141.7(5)
C60 C59 C41A C40A -157.7(6)
C40A C41A C42A C43A 139.3(7)
C59 C41A C42A C43A -8.6(10)
C40A C41A C42A C23A -2.3(12)
C59 C41A C42A C23A -150.2(7)
C22A C23A C42A C41A 2.3(13)
C24A C23A C42A C41A 142.2(8)
C22A C23A C42A C43A -141.9(8)
C24A C23A C42A C43A -2.0(9)
C41A C42A C43A C44A -1.5(11)
C23A C42A C43A C44A 143.8(8)
C41A C42A C43A C25A -144.2(7)
C23A C42A C43A C25A 1.2(9)
C26A C25A C43A C44A 1.6(11)
C24A C25A C43A C44A -141.7(8)
C26A C25A C43A C42A 143.4(8)
C24A C25A C43A C42A 0.1(9)
C42A C43A C44A C45A -137.0(8)
C25A C43A C44A C45A -0.6(11)
C42A C43A C44A C60A 11.8(12)
C25A C43A C44A C60A 148.2(8)
C28A C27A C45A C46A -11.5(15)
C26A C27A C45A C46A -144.3(7)
C28A C27A C45A C44A 126.6(14)
C26A C27A C45A C44A -6.3(13)
C43A C44A C45A C27A 3.8(14)
C60A C44A C45A C27A -150.4(10)
C43A C44A C45A C46A 141.9(8)
C60A C44A C45A C46A -12.4(9)
C27A C45A C46A C47A 6.2(12)
C44A C45A C46A C47A -142.4(9)
C27A C45A C46A C58A 149.9(8)
C44A C45A C46A C58A 1.4(10)
C45A C46A C47A C48A 136.7(10)
C58A C46A C47A C48A -3.0(14)
C45A C46A C47A C29A -2.8(14)
C58A C46A C47A C29A -142.5(9)
C28A C29A C47A C46A 1.9(14)
C30A C29A C47A C46A 147.3(9)
C28A C29A C47A C48A -142.0(9)
C30A C29A C47A C48A 3.4(11)
C30A C31A C48A C49A -144.9(10)
C32A C31A C48A C49A 1.1(17)
C30A C31A C48A C47A -2.7(11)
C32A C31A C48A C47A 143.4(10)
C46A C47A C48A C49A -0.5(15)
C29A C47A C48A C49A 142.4(10)
C46A C47A C48A C31A -143.7(10)
C29A C47A C48A C31A -0.7(11)
C31A C48A C49A C50A -3.3(16)
C47A C48A C49A C50A -140.6(10)
C31A C48A C49A C57A 140.8(11)
C47A C48A C49A C57A 3.5(15)
C32A C33A C50A C49A -2.2(15)
C34A C33A C50A C49A 137.9(10)
C32A C33A C50A C51A -140.5(11)
C34A C33A C50A C51A -0.5(14)
C48A C49A C50A C33A 3.8(15)
C57A C49A C50A C33A -144.8(10)
C48A C49A C50A C51A 144.7(11)
C57A C49A C50A C51A -3.9(13)
C33A C50A C51A C52A 1.1(16)
C49A C50A C51A C52A -141.5(11)
C33A C50A C51A C56A 145.9(10)
C49A C50A C51A C56A 3.3(14)
C56A C51A C52A C35A -137.4(11)
C50A C51A C52A C35A 0.6(16)
C56A C51A C52A C53A 2.6(17)
C50A C51A C52A C53A 140.6(9)
C36A C35A C52A C51A 143.0(11)
C34A C35A C52A C51A -3.0(14)
C36A C35A C52A C53A 1.2(10)
C34A C35A C52A C53A -144.8(8)
C51A C52A C53A C54A -8.3(12)
C35A C52A C53A C54A 136.0(7)
C51A C52A C53A C37A -142.9(9)
C35A C52A C53A C37A 1.5(8)
C38A C37A C53A C54A 5.9(12)
C36A C37A C53A C54A -139.5(8)
C38A C37A C53A C52A 142.4(8)
C36A C37A C53A C52A -3.0(7)
C41A C40A C54A C53A 147.5(8)
C39A C40A C54A C53A 1.8(12)
C41A C40A C54A C55A -1.1(8)
C39A C40A C54A C55A -146.8(7)
C52A C53A C54A C40A -134.9(8)
C37A C53A C54A C40A -6.1(12)
C52A C53A C54A C55A 11.6(9)
C37A C53A C54A C55A 140.5(7)
C40A C54A C55A C56A 141.1(7)
C53A C54A C55A C56A -9.5(9)
C40A C54A C55A C59 -8.9(7)
C53A C54A C55A C59 -159.5(5)
C41A C59 C55A C56A -135.0(6)
C44 C59 C55A C56A 0.0(5)
C58 C59 C55A C56A -148.5(7)
C63 C59 C55A C56A 104.7(6)
C60A C59 C55A C56A -8.0(8)
C60 C59 C55A C56A -59.8(11)
C41A C59 C55A C54A 14.7(6)
C44 C59 C55A C54A 149.7(7)
C58 C59 C55A C54A 1.2(4)
C63 C59 C55A C54A -105.6(5)
C60A C59 C55A C54A 141.7(5)
C60 C59 C55A C54A 89.9(9)
C54A C55A C56A C51A 3.8(12)
C59 C55A C56A C51A 148.5(9)
C54A C55A C56A C57A -131.9(8)
C59 C55A C56A C57A 12.7(11)
C52A C51A C56A C55A -0.4(17)
C50A C51A C56A C55A -143.6(9)
C52A C51A C56A C57A 141.9(12)
C50A C51A C56A C57A -1.4(13)
C48A C49A C57A C58A -2.8(15)
C50A C49A C57A C58A 145.0(9)
C48A C49A C57A C56A -144.8(10)
C50A C49A C57A C56A 3.0(12)
C55A C56A C57A C58A -3.9(12)
C51A C56A C57A C58A -144.0(10)
C55A C56A C57A C49A 139.2(9)
C51A C56A C57A C49A -0.9(12)
C49A C57A C58A C46A -0.8(12)
C56A C57A C58A C46A 138.5(8)
C49A C57A C58A C60A -149.0(9)
C56A C57A C58A C60A -9.7(12)
C47A C46A C58A C57A 3.6(12)
C45A C46A C58A C57A -142.3(8)
C47A C46A C58A C60A 156.1(8)
C45A C46A C58A C60A 10.3(9)
C57A C58A C60A C44A 133.0(8)
C46A C58A C60A C44A -17.0(8)
C57A C58A C60A C61A -105.3(8)
C46A C58A C60A C61A 104.7(7)
C57A C58A C60A C59 13.2(11)
C46A C58A C60A C59 -136.9(7)
C43A C44A C60A C58A -133.2(9)
C45A C44A C60A C58A 17.6(8)
C43A C44A C60A C61A 105.8(9)
C45A C44A C60A C61A -103.4(8)
C43A C44A C60A C59 -10.7(10)
C45A C44A C60A C59 140.1(6)
C41A C59 C60A C58A 115.5(6)
C44 C59 C60A C58A -9.9(6)
C55A C59 C60A C58A -4.3(7)
C58 C59 C60A C58A 69.8(10)
C63 C59 C60A C58A -123.8(6)
C60 C59 C60A C58A 136.0(7)
C41A C59 C60A C44A 0.6(7)
C44 C59 C60A C44A -124.8(6)
C55A C59 C60A C44A -119.2(6)
C58 C59 C60A C44A -45.1(10)
C63 C59 C60A C44A 121.2(5)
C60 C59 C60A C44A 21.0(5)
C41A C59 C60A C61A -121.5(6)
C44 C59 C60A C61A 113.2(6)
C55A C59 C60A C61A 118.7(6)
C58 C59 C60A C61A -167.2(7)
C63 C59 C60A C61A -0.8(6)
C60 C59 C60A C61A -101.0(7)
C63 N1A C61A C60A 47.3(7)
C62A N1A C61A C60A 169.1(7)
C58A C60A C61A N1A 96.5(8)
C44A C60A C61A N1A -148.4(7)
C59 C60A C61A N1A -28.0(8)
C61 N1 C63 N1A -58.4(6)
C62 N1 C63 N1A 61.1(7)
C61 N1 C63 C64 173.1(5)
C62 N1 C63 C64 -67.3(7)
C61 N1 C63 C59 51.5(6)
C62 N1 C63 C59 171.1(6)
C61A N1A C63 N1 56.8(6)
C62A N1A C63 N1 -61.9(6)
C61A N1A C63 C64 -175.3(5)
C62A N1A C63 C64 66.0(7)
C61A N1A C63 C59 -49.0(6)
C62A N1A C63 C59 -167.7(5)
C41A C59 C63 N1 43.8(5)
C44 C59 C63 N1 -155.9(4)
C55A C59 C63 N1 158.6(5)
C58 C59 C63 N1 91.5(5)
C60A C59 C63 N1 -79.9(5)
C60 C59 C63 N1 -30.9(5)
C41A C59 C63 N1A 153.4(5)
C44 C59 C63 N1A -46.3(5)
C55A C59 C63 N1A -91.8(5)
C58 C59 C63 N1A -158.9(4)
C60A C59 C63 N1A 29.7(5)
C60 C59 C63 N1A 78.7(5)
C41A C59 C63 C64 -78.8(5)
C44 C59 C63 C64 81.6(5)
C55A C59 C63 C64 36.1(5)
C58 C59 C63 C64 -31.1(5)
C60A C59 C63 C64 157.6(4)
C60 C59 C63 C64 -153.5(4)
N1 C63 C64 C65 143.8(4)
N1A C63 C64 C65 20.6(5)
C59 C63 C64 C65 -102.0(4)
N1 C63 C64 C84 -39.1(5)
N1A C63 C64 C84 -162.3(4)
C59 C63 C64 C84 75.1(4)
C84 C64 C65 C66 1.2(5)
C63 C64 C65 C66 178.3(3)
C64 C65 C66 C82 -4.6(5)
C64 C65 C66 C67 173.9(3)
C65 C66 C67 C68 -8.4(5)
C82 C66 C67 C68 170.1(3)
C65 C66 C67 C80 174.4(3)
C82 C66 C67 C80 -7.1(4)
C80 C67 C68 C69 -1.5(5)
C66 C67 C68 C69 -178.7(3)
C67 C68 C69 C70 -4.2(5)
C67 C68 C69 C106 174.2(3)
C68 C69 C70 C71 4.4(5)
C106 C69 C70 C71 -174.1(3)
C69 C70 C71 C80 1.2(5)
C69 C70 C71 C72 178.4(3)
C70 C71 C72 C77 -164.0(3)
C80 C71 C72 C77 13.3(4)
C70 C71 C72 C73 16.0(5)
C80 C71 C72 C73 -166.7(3)
C77 C72 C73 C74 4.6(5)
C71 C72 C73 C74 -175.4(3)
C72 C73 C74 C75 0.7(5)
C72 C73 C74 C110 -178.0(3)
C73 C74 C75 C76 -2.7(5)
C110 C74 C75 C76 176.1(3)
C74 C75 C76 C77 -0.7(5)
C74 C75 C76 C91 -177.7(3)
C73 C72 C77 C76 -7.9(4)
C71 C72 C77 C76 172.1(3)
C73 C72 C77 C78 169.8(3)
C71 C72 C77 C78 -10.2(4)
C75 C76 C77 C72 6.0(4)
C91 C76 C77 C72 -176.9(3)
C75 C76 C77 C78 -171.7(3)
C91 C76 C77 C78 5.3(4)
C72 C77 C78 C89 -176.1(3)
C76 C77 C78 C89 1.5(4)
C72 C77 C78 C79 0.8(4)
C76 C77 C78 C79 178.5(3)
C89 C78 C79 C81 0.4(4)
C77 C78 C79 C81 -176.6(3)
C89 C78 C79 C80 -177.4(3)
C77 C78 C79 C80 5.6(4)
C70 C71 C80 C67 -6.9(5)
C72 C71 C80 C67 175.7(3)
C70 C71 C80 C79 170.3(3)
C72 C71 C80 C79 -7.0(4)
C68 C67 C80 C71 7.1(5)
C66 C67 C80 C71 -175.7(3)
C68 C67 C80 C79 -170.2(3)
C66 C67 C80 C79 7.1(4)
C81 C79 C80 C71 179.9(3)
C78 C79 C80 C71 -2.3(4)
C81 C79 C80 C67 -3.0(4)
C78 C79 C80 C67 174.8(3)
C78 C79 C81 C87 1.0(4)
C80 C79 C81 C87 178.8(3)
C78 C79 C81 C82 -179.1(3)
C80 C79 C81 C82 -1.3(4)
C65 C66 C82 C83 2.5(4)
C67 C66 C82 C83 -176.0(3)
C65 C66 C82 C81 -178.5(3)
C67 C66 C82 C81 2.9(4)
C79 C81 C82 C83 -179.8(3)
C87 C81 C82 C83 0.1(4)
C79 C81 C82 C66 1.3(4)
C87 C81 C82 C66 -178.9(3)
C66 C82 C83 C84 2.9(4)
C81 C82 C83 C84 -176.1(3)
C66 C82 C83 C85 -175.9(3)
C81 C82 C83 C85 5.2(4)
C65 C64 C84 C83 4.4(5)
C63 C64 C84 C83 -172.7(3)
C82 C83 C84 C64 -6.4(5)
C85 C83 C84 C64 172.3(3)
C84 C83 C85 C105 -8.5(5)
C82 C83 C85 C105 170.2(3)
C84 C83 C85 C86 174.8(3)
C82 C83 C85 C86 -6.5(4)
C105 C85 C86 C102 1.4(5)
C83 C85 C86 C102 178.1(3)
C105 C85 C86 C87 -174.3(3)
C83 C85 C86 C87 2.4(5)
C79 C81 C87 C88 -1.0(4)
C82 C81 C87 C88 179.1(3)
C79 C81 C87 C86 175.7(3)
C82 C81 C87 C86 -4.2(4)
C102 C86 C87 C81 -172.7(3)
C85 C86 C87 C81 2.9(5)
C102 C86 C87 C88 4.0(5)
C85 C86 C87 C88 179.6(3)
C81 C87 C88 C89 -0.3(4)
C86 C87 C88 C89 -177.0(3)
C81 C87 C88 C101 175.4(3)
C86 C87 C88 C101 -1.3(4)
C79 C78 C89 C88 -1.7(4)
C77 C78 C89 C88 175.2(3)
C79 C78 C89 C90 178.9(3)
C77 C78 C89 C90 -4.2(4)
C87 C88 C89 C78 1.6(4)
C101 C88 C89 C78 -174.0(3)
C87 C88 C89 C90 -178.9(3)
C101 C88 C89 C90 5.4(4)
C78 C89 C90 C91 -0.1(4)
C88 C89 C90 C91 -179.6(3)
C78 C89 C90 C95 179.4(3)
C88 C89 C90 C95 0.0(5)
C95 C90 C91 C92 6.4(5)
C89 C90 C91 C92 -174.1(3)
C95 C90 C91 C76 -172.6(3)
C89 C90 C91 C76 6.9(4)
C75 C76 C91 C92 -11.5(5)
C77 C76 C91 C92 171.5(3)
C75 C76 C91 C90 167.4(3)
C77 C76 C91 C90 -9.6(4)
C90 C91 C92 C93 -2.4(5)
C76 C91 C92 C93 176.5(3)
C91 C92 C93 C94 -2.0(5)
C91 C92 C93 C114 179.5(3)
C92 C93 C94 C95 2.5(5)
C114 C93 C94 C95 -179.0(3)
C93 C94 C95 C90 1.4(5)
C93 C94 C95 C96 -177.5(3)
C91 C90 C95 C94 -5.9(5)
C89 C90 C95 C94 174.5(3)
C91 C90 C95 C96 173.0(3)
C89 C90 C95 C96 -6.5(5)
C94 C95 C96 C97 9.1(6)
C90 C95 C96 C97 -169.8(4)
C94 C95 C96 C101 -173.3(3)
C90 C95 C96 C101 7.8(5)
C101 C96 C97 C98 0.3(7)
C95 C96 C97 C98 178.0(5)
C96 C97 C98 C99 1.6(9)
C96 C97 C98 C118 -166.8(5)
C96 C97 C98 C158 168.7(8)
C97 C98 C99 C100 -1.2(8)
C118 C98 C99 C100 166.4(5)
C158 C98 C99 C100 -169.2(7)
C98 C99 C100 C101 -1.1(7)
C98 C99 C100 C102 -178.4(4)
C99 C100 C101 C96 3.0(6)
C102 C100 C101 C96 -179.6(3)
C99 C100 C101 C88 -174.7(4)
C102 C100 C101 C88 2.6(5)
C97 C96 C101 C100 -2.7(6)
C95 C96 C101 C100 179.7(3)
C97 C96 C101 C88 175.1(4)
C95 C96 C101 C88 -2.5(5)
C87 C88 C101 C100 -2.0(5)
C89 C88 C101 C100 173.7(3)
C87 C88 C101 C96 -179.7(3)
C89 C88 C101 C96 -4.1(5)
C85 C86 C102 C103 -0.2(5)
C87 C86 C102 C103 175.4(3)
C85 C86 C102 C100 -179.0(3)
C87 C86 C102 C100 -3.4(5)
C99 C100 C102 C103 -1.4(6)
C101 C100 C102 C103 -178.7(3)
C99 C100 C102 C86 177.4(4)
C101 C100 C102 C86 0.1(5)
C86 C102 C103 C104 -2.0(5)
C100 C102 C103 C104 176.8(3)
C102 C103 C104 C105 2.9(6)
C102 C103 C104 C122 -175.2(4)
C86 C85 C105 C104 -0.4(5)
C83 C85 C105 C104 -177.1(3)
C103 C104 C105 C85 -1.7(5)
C122 C104 C105 C85 176.4(3)
C68 C69 C106 C107 -13.7(7)
C70 C69 C106 C107 164.7(5)
C68 C69 C106 C148 161.6(17)
C70 C69 C106 C148 -20.0(17)
C68 C69 C106 C109 -132.4(4)
C70 C69 C106 C109 46.0(5)
C68 C69 C106 C108 111.1(4)
C70 C69 C106 C108 -70.5(5)
C68 C69 C106 C147 33.9(16)
C70 C69 C106 C147 -147.7(16)
C68 C69 C106 C149 -79.5(16)
C70 C69 C106 C149 98.9(16)
C73 C74 C110 C113 117.6(4)
C75 C74 C110 C113 -61.2(4)
C73 C74 C110 C111 -1.6(5)
C75 C74 C110 C111 179.6(3)
C73 C74 C110 C112 -122.9(4)
C75 C74 C110 C112 58.3(4)
C94 C93 C114 C117 35.8(5)
C92 C93 C114 C117 -145.8(4)
C94 C93 C114 C116 -85.3(4)
C92 C93 C114 C116 93.1(4)
C94 C93 C114 C115 155.3(3)
C92 C93 C114 C115 -26.3(4)
C99 C98 C118 C119 -107.5(7)
C97 C98 C118 C119 60.1(8)
C158 C98 C118 C119 173.2(19)
C99 C98 C118 C121 12.4(10)
C97 C98 C118 C121 -180.0(6)
C158 C98 C118 C121 -66.9(16)
C99 C98 C118 C120 136.6(6)
C97 C98 C118 C120 -55.7(8)
C158 C98 C118 C120 57.4(16)
C99 C98 C158 C160 148.3(13)
C97 C98 C158 C160 -18.9(19)
C118 C98 C158 C160 -99(2)
C99 C98 C158 C159 -90.7(11)
C97 C98 C158 C159 102.1(10)
C118 C98 C158 C159 22.5(13)
C99 C98 C158 C161 29.0(15)
C97 C98 C158 C161 -138.2(11)
C118 C98 C158 C161 142(2)
C103 C104 C122 C163 -13.6(6)
C105 C104 C122 C163 168.4(5)
C103 C104 C122 C125 131.7(8)
C105 C104 C122 C125 -46.4(8)
C103 C104 C122 C164 -139.0(6)
C105 C104 C122 C164 42.9(7)
C103 C104 C122 C123 6.1(7)
C105 C104 C122 C123 -171.9(6)
C103 C104 C122 C124 -110.2(7)
C105 C104 C122 C124 71.8(7)
C103 C104 C122 C165 105.2(5)
C105 C104 C122 C165 -72.8(5)
